data_4502581
loop_
_publ_author_name
'Huang, Lian'
'Han, Lijie'
'Feng, Wenjun'
'Zheng, Lei'
'Zhang, Zhibin'
'Xu, Yan'
'Chen, Qi'
'Zhu, Dunru'
'Niu, Shuyun'

_publ_section_title
;
 Two 3D Coordination Frameworks Based on Nanosized Huge Ln26(Ln = Dy and
 Gd) Spherical Clusters
;
_journal_issue 6
_journal_name_full 'Crystal Growth &amp; Design'
_journal_page_first 2548
_journal_paper_doi 10.1021/cg9014064
_journal_volume 10
_journal_year 2010
_chemical_formula_sum 'C177 H208 Dy26 N25 O154 Zn1.5'
_chemical_formula_weight 9472.74
_chemical_name_systematic
; 
 ? 
;
_space_group_IT_number 2
_symmetry_cell_setting triclinic
_symmetry_space_group_name_Hall '-P 1'
_symmetry_space_group_name_H-M 'P -1'
_atom_sites_solution_hydrogens geom
_atom_sites_solution_primary direct
_atom_sites_solution_secondary difmap
_audit_creation_method SHELXL-97
_cell_angle_alpha 89.001(2)
_cell_angle_beta 82.486(2)
_cell_angle_gamma 68.359(2)
_cell_formula_units_Z 2
_cell_length_a 21.107(2)
_cell_length_b 21.185(2)
_cell_length_c 36.323(4)
_cell_measurement_reflns_used 51400
_cell_measurement_temperature 150(2)
_cell_measurement_theta_max 24.93
_cell_measurement_theta_min 1.87
_cell_volume 14959(3)
_computing_cell_refinement 'SAINT (Bruker, 2005)'
_computing_data_collection 'APEX2 (Bruker, 2005)'
_computing_data_reduction SAINT
_computing_molecular_graphics SHELXTL
_computing_publication_material SHELXTL
_computing_structure_refinement 'SHELXL-97 (Sheldrick, 1997)'
_computing_structure_solution 'SHELXS-97 (Sheldrick, 1990)'
_diffrn_ambient_temperature 150(2)
_diffrn_measured_fraction_theta_full 0.982
_diffrn_measured_fraction_theta_max 0.982
_diffrn_measurement_device_type 'Bruker apex II'
_diffrn_measurement_method '\w scans'
_diffrn_radiation_monochromator graphite
_diffrn_radiation_source 'fine-focus sealed tube'
_diffrn_radiation_type MoK\a
_diffrn_radiation_wavelength 0.71073
_diffrn_reflns_av_R_equivalents 0.0609
_diffrn_reflns_av_sigmaI/netI 0.1370
_diffrn_reflns_limit_h_max 15
_diffrn_reflns_limit_h_min -25
_diffrn_reflns_limit_k_max 24
_diffrn_reflns_limit_k_min -25
_diffrn_reflns_limit_l_max 42
_diffrn_reflns_limit_l_min -43
_diffrn_reflns_number 75122
_diffrn_reflns_theta_full 25.00
_diffrn_reflns_theta_max 25.00
_diffrn_reflns_theta_min 1.87
_exptl_absorpt_coefficient_mu 6.616
_exptl_absorpt_correction_T_max 0.5874
_exptl_absorpt_correction_T_min 0.5040
_exptl_absorpt_correction_type multi-scan
_exptl_absorpt_process_details '(SADABS; Sheldrick, 2003)'
_exptl_crystal_colour Light-yellow
_exptl_crystal_density_diffrn 2.103
_exptl_crystal_density_method 'not measured'
_exptl_crystal_description Bloc
_exptl_crystal_F_000 8876
_exptl_crystal_size_max 0.12
_exptl_crystal_size_mid 0.10
_exptl_crystal_size_min 0.09
_refine_diff_density_max 2.912
_refine_diff_density_min -2.647
_refine_diff_density_rms 0.333
_refine_ls_extinction_method none
_refine_ls_goodness_of_fit_ref 1.055
_refine_ls_hydrogen_treatment 'riding model'
_refine_ls_matrix_type fullcycle
_refine_ls_number_parameters 1674
_refine_ls_number_reflns 51400
_refine_ls_number_restraints 39
_refine_ls_restrained_S_all 1.056
_refine_ls_R_factor_all 0.1092
_refine_ls_R_factor_gt 0.0670
_refine_ls_shift/su_max 0.048
_refine_ls_shift/su_mean 0.008
_refine_ls_structure_factor_coef Fsqd
_refine_ls_weighting_details 'calc w=1/[\s^2^(Fo^2^)+(0.0700P)^2^+0.0000P] where P=(Fo^2^+2Fc^2^)/3'
_refine_ls_weighting_scheme calc
_refine_ls_wR_factor_gt 0.1677
_refine_ls_wR_factor_ref 0.1906
_reflns_number_gt 31988
_reflns_number_total 51400
_reflns_threshold_expression >2sigma(I)
_cod_data_source_file cg9014064_si_002.cif
_cod_data_source_block 1
_cod_depositor_comments
;
The following automatic conversions were performed:

'_symmetry_cell_setting' value 'Triclinic' changed to 'triclinic'
according to /home/saulius/struct/CIF-dictionaries/cif_core.dic
dictionary named 'cif_core.dic' version 2.4.2 from 2011-04-26.

Automatic conversion script
Id: cif_fix_values 1715 2011-07-08 13:25:40Z adriana 
;
_cod_original_cell_volume 14960(3)
_cod_original_sg_symbol_H-M P-1
_cod_original_formula_sum 'C177 H208 Dy26 N25 O154 Zn1.50'
_cod_database_code 4502581

loop_
_symmetry_equiv_pos_as_xyz
'x, y, z'
'-x, -y, -z'

loop_
_atom_site_label
_atom_site_type_symbol
_atom_site_fract_x
_atom_site_fract_y
_atom_site_fract_z
_atom_site_U_iso_or_equiv
_atom_site_adp_type
_atom_site_occupancy
_atom_site_symmetry_multiplicity
_atom_site_calc_flag
_atom_site_refinement_flags
Dy1 Dy 1.92289(2) -0.85175(2) 0.235437(14) 0.02051(13) Uani 1 1 d .
Dy2 Dy 1.52404(2) -0.58212(2) 0.173284(14) 0.02058(13) Uani 1 1 d .
Dy3 Dy 1.64410(2) -0.95003(2) 0.148342(14) 0.02074(13) Uani 1 1 d .
Dy4 Dy 1.49990(2) -0.69038(2) 0.355754(14) 0.02080(13) Uani 1 1 d .
Dy5 Dy 1.47745(2) -0.86010(2) 0.207163(14) 0.01981(13) Uani 1 1 d .
Dy6 Dy 1.82019(2) -0.66536(2) 0.222513(15) 0.02112(14) Uani 1 1 d .
Dy7 Dy 1.78441(2) -1.06460(2) 0.206003(14) 0.02039(13) Uani 1 1 d .
Dy8 Dy 1.38170(2) -0.69391(2) 0.283914(15) 0.02232(14) Uani 1 1 d .
Dy9 Dy 1.86036(2) -0.79225(2) 0.144640(14) 0.01877(13) Uani 1 1 d .
Dy10 Dy 1.72541(2) -1.03940(2) 0.308635(14) 0.02060(13) Uani 1 1 d .
Dy11 Dy 1.67751(2) -0.74466(2) 0.378924(14) 0.02093(13) Uani 1 1 d .
Dy12 Dy 1.54123(2) -0.76196(2) 0.137432(15) 0.02380(14) Uani 1 1 d .
Dy13 Dy 1.45400(2) -0.40505(2) 0.223951(15) 0.02342(14) Uani 1 1 d .
Dy14 Dy 1.83337(2) -0.97045(2) 0.119892(14) 0.02151(14) Uani 1 1 d .
Dy15 Dy 1.88785(2) -1.01079(2) 0.268055(14) 0.02101(14) Uani 1 1 d .
Dy16 Dy 1.60516(2) -0.87682(2) 0.369221(14) 0.02124(14) Uani 1 1 d .
Dy17 Dy 1.47138(2) -0.56318(2) 0.277154(14) 0.02049(13) Uani 1 1 d .
Dy18 Dy 2.00507(2) -0.74675(2) 0.180128(15) 0.02271(14) Uani 1 1 d .
Dy19 Dy 1.53134(2) -0.96429(2) 0.301587(15) 0.02234(14) Uani 1 1 d .
Dy20 Dy 1.67771(2) -0.68510(3) 0.099878(16) 0.02791(15) Uani 1 1 d .
Dy21 Dy 1.63116(2) -0.53591(2) 0.233967(14) 0.02030(13) Uani 1 1 d .
Dy22 Dy 1.72807(2) -0.59552(3) 0.321094(15) 0.02475(14) Uani 1 1 d .
Dy23 Dy 1.89006(2) -1.18719(2) 0.270538(15) 0.02388(14) Uani 1 1 d .
Dy24 Dy 1.87353(3) -0.87345(3) 0.340869(15) 0.02812(15) Uani 1 1 d .
Dy25 Dy 1.53000(3) -0.75894(2) 0.451422(15) 0.02580(14) Uani 1 1 d .
Dy26 Dy 1.48875(3) -0.89548(3) 0.099943(16) 0.03177(16) Uani 1 1 d .
Zn1 Zn 2.0000 -0.5000 0.0000 0.0315(5) Uani 1 2 d S
Zn2 Zn 1.10766(9) -0.28434(9) 0.42767(5) 0.0583(6) Uani 1 1 d D
O1 O 1.5581(3) -0.6423(3) 0.30879(19) 0.0211(16) Uiso 1 1 d .
O2 O 1.5192(3) -0.4799(3) 0.26627(19) 0.0207(16) Uiso 1 1 d .
O3 O 1.5595(3) -0.6903(3) 0.40507(18) 0.0200(16) Uiso 1 1 d .
O4 O 1.4168(3) -0.6214(3) 0.31858(18) 0.0197(16) Uiso 1 1 d .
O5 O 1.5859(3) -0.8696(3) 0.10668(19) 0.0242(17) Uiso 1 1 d .
O6 O 1.7744(3) -1.1256(3) 0.26136(18) 0.0204(16) Uiso 1 1 d .
O7 O 1.5615(3) -0.6632(3) 0.12087(18) 0.0182(15) Uiso 1 1 d .
O8 O 1.4536(3) -0.7436(3) 0.22333(18) 0.0192(16) Uiso 1 1 d .
O9 O 1.7787(3) -0.7415(3) 0.3370(2) 0.0254(17) Uiso 1 1 d .
O10 O 1.8612(3) -0.9210(3) 0.22503(19) 0.0223(16) Uiso 1 1 d .
O11 O 1.9602(3) -0.8327(3) 0.17399(19) 0.0221(16) Uiso 1 1 d .
O12 O 1.7614(3) -1.0284(3) 0.14456(18) 0.0200(16) Uiso 1 1 d .
O13 O 1.7178(3) -0.8907(3) 0.13615(19) 0.0211(16) Uiso 1 1 d .
O14 O 1.4418(3) -0.5126(3) 0.22022(19) 0.0229(17) Uiso 1 1 d .
O15 O 1.6122(3) -0.7753(3) 0.34188(19) 0.0228(17) Uiso 1 1 d .
O16 O 1.8926(3) -0.7039(3) 0.1638(2) 0.0257(17) Uiso 1 1 d .
O17 O 1.5429(3) -0.8653(3) 0.3171(2) 0.0273(18) Uiso 1 1 d .
O18 O 1.5526(3) -0.4870(3) 0.19090(18) 0.0191(16) Uiso 1 1 d .
O19 O 1.7756(3) -0.9962(3) 0.25775(18) 0.0184(15) Uiso 1 1 d .
O20 O 1.5669(3) -0.6034(3) 0.22956(19) 0.0209(16) Uiso 1 1 d .
O21 O 1.5792(3) -0.8463(3) 0.18188(19) 0.0201(16) Uiso 1 1 d .
O22 O 1.5213(3) -0.6947(3) 0.1921(2) 0.0259(17) Uiso 1 1 d .
O23 O 1.9361(3) -0.9337(3) 0.28463(18) 0.0200(16) Uiso 1 1 d .
O24 O 1.8268(3) -0.7756(3) 0.20844(18) 0.0182(15) Uiso 1 1 d .
O25 O 1.6447(3) -0.6510(3) 0.34069(19) 0.0237(17) Uiso 1 1 d .
O26 O 1.6442(3) -0.6292(3) 0.1592(2) 0.0301(18) Uiso 1 1 d .
O27 O 1.7521(3) -0.8573(3) 0.35419(19) 0.0204(16) Uiso 1 1 d .
O28 O 1.6708(3) -0.9764(3) 0.20946(19) 0.0225(17) Uiso 1 1 d .
O29 O 1.5056(3) -0.7849(3) 0.39194(19) 0.0224(16) Uiso 1 1 d .
O30 O 1.6358(3) -0.5976(3) 0.2889(2) 0.0307(19) Uiso 1 1 d .
O31 O 1.5615(3) -0.9454(3) 0.23606(19) 0.0248(17) Uiso 1 1 d .
O32 O 1.4586(3) -0.8126(3) 0.14921(19) 0.0216(16) Uiso 1 1 d .
O33 O 1.8647(3) -0.9020(3) 0.1637(2) 0.0261(17) Uiso 1 1 d .
O34 O 1.7386(3) -0.5667(3) 0.25857(18) 0.0193(16) Uiso 1 1 d .
O35 O 1.8915(3) -1.1007(3) 0.22955(19) 0.0214(16) Uiso 1 1 d .
O36 O 1.8012(4) -0.5792(4) 0.1792(2) 0.037(2) Uiso 1 1 d .
O37 O 1.4629(3) -0.6564(3) 0.2478(2) 0.0301(18) Uiso 1 1 d .
O38 O 1.6344(3) -0.8184(3) 0.4147(2) 0.0293(18) Uiso 1 1 d .
O39 O 1.8610(4) -0.7301(4) 0.0904(2) 0.0329(19) Uiso 1 1 d .
O40 O 1.8452(3) -1.0818(3) 0.30631(19) 0.0222(16) Uiso 1 1 d .
O41 O 1.4839(3) -0.7559(3) 0.30734(19) 0.0229(17) Uiso 1 1 d .
O42 O 1.6436(3) -1.0003(3) 0.26790(19) 0.0244(17) Uiso 1 1 d .
O43 O 1.9279(3) -0.7421(3) 0.2344(2) 0.0255(17) Uiso 1 1 d .
O44 O 1.7850(3) -0.6946(3) 0.28361(19) 0.0241(17) Uiso 1 1 d .
O45 O 1.6744(4) -1.1197(3) 0.3266(2) 0.0318(19) Uiso 1 1 d .
O46 O 1.6110(3) -0.9796(3) 0.34381(19) 0.0206(16) Uiso 1 1 d .
O47 O 1.8480(3) -0.8045(3) 0.2895(2) 0.0308(19) Uiso 1 1 d .
O48 O 1.9751(4) -0.6364(4) 0.2046(2) 0.034(2) Uiso 1 1 d .
O49 O 1.7071(3) -0.9227(3) 0.3268(2) 0.0278(18) Uiso 1 1 d .
O50 O 1.9939(4) -1.1770(4) 0.2795(2) 0.038(2) Uiso 1 1 d .
O51 O 1.4738(3) -0.5779(3) 0.3801(2) 0.0310(19) Uiso 1 1 d .
O52 O 1.4661(3) -0.8382(3) 0.2782(2) 0.0293(18) Uiso 1 1 d .
O53 O 1.6622(3) -0.7806(3) 0.1280(2) 0.0314(19) Uiso 1 1 d .
O54 O 1.8250(3) -0.9784(3) 0.1852(2) 0.0266(18) Uiso 1 1 d .
O55 O 2.0757(4) -0.8183(4) 0.1310(2) 0.044(2) Uiso 1 1 d .
O56 O 1.8398(4) -0.6130(4) 0.3243(2) 0.044(2) Uiso 1 1 d .
O57 O 1.8339(4) -1.2605(4) 0.2986(2) 0.039(2) Uiso 1 1 d .
O58 O 1.5428(4) -0.9212(4) 0.4139(2) 0.038(2) Uiso 1 1 d .
O59 O 2.0120(3) -0.9508(3) 0.2091(2) 0.0270(18) Uiso 1 1 d .
O60 O 1.4682(3) -0.5064(3) 0.3347(2) 0.0307(19) Uiso 1 1 d .
O61 O 1.7091(3) -0.6454(3) 0.20457(19) 0.0235(17) Uiso 1 1 d .
O62 O 1.5288(3) -0.9389(3) 0.1560(2) 0.0262(17) Uiso 1 1 d .
O63 O 1.7510(3) -0.7008(3) 0.1499(2) 0.0287(18) Uiso 1 1 d .
O64 O 1.8547(4) -1.1601(4) 0.1689(2) 0.042(2) Uiso 1 1 d .
O65 O 1.8746(4) -0.5940(4) 0.2409(2) 0.040(2) Uiso 1 1 d .
O66 O 1.3597(4) -0.4836(4) 0.2929(2) 0.039(2) Uiso 1 1 d .
O67 O 1.7147(4) -1.1243(4) 0.1919(2) 0.039(2) Uiso 1 1 d .
O68 O 1.6604(4) -0.6468(4) 0.4194(2) 0.038(2) Uiso 1 1 d .
O69 O 1.8122(3) -0.9247(3) 0.3085(2) 0.0311(19) Uiso 1 1 d .
O70 O 1.7479(4) -1.0516(4) 0.3697(2) 0.039(2) Uiso 1 1 d .
O71 O 1.7753(4) -0.8225(4) 0.1170(2) 0.0342(19) Uiso 1 1 d .
O72 O 1.9854(4) -1.0725(4) 0.2968(2) 0.037(2) Uiso 1 1 d .
O73 O 1.5662(4) -1.0784(4) 0.3146(2) 0.038(2) Uiso 1 1 d .
O74 O 1.9460(4) -0.8642(4) 0.0985(2) 0.035(2) Uiso 1 1 d .
O75 O 2.0181(4) -0.8626(4) 0.2646(2) 0.042(2) Uiso 1 1 d .
O76 O 1.5269(4) -0.5211(4) 0.1200(2) 0.043(2) Uiso 1 1 d .
O77 O 1.4364(4) -0.9502(4) 0.2161(2) 0.043(2) Uiso 1 1 d .
O78 O 1.6938(3) -0.5065(3) 0.1807(2) 0.0305(19) Uiso 1 1 d .
O79 O 1.6293(4) -0.4298(4) 0.2500(2) 0.036(2) Uiso 1 1 d .
O80 O 1.3446(4) -0.7395(4) 0.3347(2) 0.047(2) Uiso 1 1 d .
O81 O 1.3602(4) -0.8094(4) 0.2133(2) 0.037(2) Uiso 1 1 d .
O82 O 1.8874(4) -1.0806(4) 0.0860(2) 0.037(2) Uiso 1 1 d .
O83 O 1.9872(4) -1.0443(4) 0.2218(2) 0.0327(19) Uiso 1 1 d .
O84 O 1.4508(4) -0.9863(4) 0.2727(2) 0.038(2) Uiso 1 1 d .
O85 O 1.7292(4) -0.6073(4) 0.3838(2) 0.036(2) Uiso 1 1 d .
O86 O 1.3209(4) -0.5913(4) 0.2524(2) 0.048(2) Uiso 1 1 d .
O87 O 1.7695(4) -0.6611(4) 0.0706(2) 0.051(2) Uiso 1 1 d .
O88 O 1.6347(4) -1.0592(4) 0.1594(2) 0.041(2) Uiso 1 1 d .
O89 O 1.4344(4) -0.9799(4) 0.1168(2) 0.048(2) Uiso 1 1 d .
O90 O 1.2492(4) -0.2208(4) 0.5785(2) 0.044(2) Uiso 1 1 d .
O91 O 1.6734(4) -1.0063(4) 0.0902(3) 0.052(2) Uiso 1 1 d .
O92 O 2.0756(4) -0.8302(4) 0.2170(2) 0.041(2) Uiso 1 1 d .
O93 O 1.2744(4) -0.6035(4) 0.3080(2) 0.046(2) Uiso 1 1 d .
O94 O 1.4196(4) -0.6799(4) 0.4485(2) 0.049(2) Uiso 1 1 d .
O95 O 1.7237(4) -0.4795(4) 0.3291(2) 0.050(2) Uiso 1 1 d .
O96 O 1.5265(4) -0.3520(4) 0.2402(2) 0.045(2) Uiso 1 1 d .
O97 O 1.3752(4) -0.3876(4) 0.2789(2) 0.046(2) Uiso 1 1 d .
O98 O 1.3071(4) -0.7309(4) 0.2585(2) 0.043(2) Uiso 1 1 d .
O99 O 1.3923(4) -0.6575(4) 0.3919(2) 0.047(2) Uiso 1 1 d .
O100 O 1.4744(4) -0.7233(4) 0.5124(2) 0.041(2) Uiso 1 1 d .
O101 O 1.4886(4) -0.8463(4) 0.4620(2) 0.038(2) Uiso 1 1 d .
O102 O 1.5704(4) -1.0044(4) 0.0775(2) 0.043(2) Uiso 1 1 d .
O103 O 1.8879(4) -1.2347(4) 0.2143(2) 0.045(2) Uiso 1 1 d .
O104 O 1.6897(4) -0.9577(4) 0.4029(2) 0.043(2) Uiso 1 1 d .
O105 O 1.9759(4) -0.9567(4) 0.3603(3) 0.052(2) Uiso 1 1 d .
O106 O 1.9122(4) -0.9461(4) 0.0810(2) 0.045(2) Uiso 1 1 d .
O107 O 1.4150(4) -0.5747(4) 0.1586(3) 0.052(2) Uiso 1 1 d .
O108 O 1.8839(5) -1.2198(5) 0.3356(3) 0.060(3) Uiso 1 1 d .
O109 O 1.3700(4) -0.8731(4) 0.1218(3) 0.057(3) Uiso 1 1 d .
O110 O 1.6236(4) -0.5754(4) 0.0806(2) 0.051(2) Uiso 1 1 d .
O111 O 1.9367(5) -1.0641(5) 0.1316(3) 0.064(3) Uiso 1 1 d .
O112 O 1.6266(5) -0.4945(5) 0.3389(3) 0.062(3) Uiso 1 1 d .
O113 O 1.8843(5) -0.9844(5) 0.3646(3) 0.065(3) Uiso 1 1 d .
O114 O 1.9436(5) -0.7029(5) 0.3041(3) 0.077(3) Uiso 1 1 d .
O115 O 1.4252(5) -0.6778(5) 0.1407(3) 0.070(3) Uiso 1 1 d .
O116 O 1.3929(5) -0.8175(5) 0.3813(3) 0.075(3) Uiso 1 1 d .
O117 O 1.6900(6) -0.7811(6) 0.2696(3) 0.089(4) Uiso 1 1 d .
O118 O 1.1396(5) -0.1572(5) 0.5983(3) 0.080(3) Uiso 1 1 d .
O119 O 1.4446(6) -0.7950(6) 0.0719(4) 0.100(4) Uiso 1 1 d .
O120 O 1.3240(7) -0.9483(7) 0.1425(4) 0.116(5) Uiso 1 1 d .
O121 O 1.6232(6) -0.8183(6) 0.2495(4) 0.110(4) Uiso 1 1 d .
O122 O 1.6247(10) -0.6870(10) 0.0480(6) 0.208(9) Uiso 1 1 d .
O123 O 1.7412(11) -0.7743(11) 0.0539(6) 0.226(10) Uiso 1 1 d .
O124 O 1.7010(6) -0.8056(6) 0.2141(3) 0.089(4) Uiso 1 1 d .
O125 O 1.5165(5) -0.7414(5) 0.0744(3) 0.078(3) Uiso 1 1 d .
O1W O 1.7834(4) -0.9566(4) 0.0641(2) 0.037(2) Uiso 1 1 d .
O2W O 1.6046(4) -0.8398(4) 0.4912(2) 0.042(2) Uiso 1 1 d .
O3W O 1.3797(4) -0.2884(4) 0.2331(2) 0.038(2) Uiso 1 1 d .
O4W O 1.5867(4) -0.6918(4) 0.4779(2) 0.041(2) Uiso 1 1 d .
O5W O 2.0908(4) -0.5866(4) -0.0146(2) 0.036(2) Uiso 1 1 d .
O6W O 1.9674(4) -0.5082(4) -0.0532(2) 0.042(2) Uiso 1 1 d .
O7W O 2.0170(4) -0.6756(4) 0.1302(2) 0.035(2) Uiso 1 1 d .
O8W O 1.4467(4) -0.9383(4) 0.3519(2) 0.050(2) Uiso 1 1 d .
O9W O 1.9790(4) -1.2935(4) 0.2641(3) 0.056(3) Uiso 1 1 d .
O10W O 1.9453(5) -0.8110(5) 0.3420(3) 0.068(3) Uiso 1 1 d .
O11W O 2.1035(5) -0.7662(5) 0.0813(3) 0.072(3) Uiso 1 1 d .
O12W O 0.9297(5) 0.4164(5) 0.5145(3) 0.066(3) Uiso 1 1 d .
O13W O 2.1640(7) 0.3189(6) 0.0337(4) 0.113(5) Uiso 1 1 d .
O14W O 0.5737(8) 0.6201(8) 0.1225(5) 0.148(6) Uiso 1 1 d .
O15W O 1.5507(8) -0.8893(8) 0.0341(5) 0.148(6) Uiso 1 1 d .
O16W O 0.3476(7) 0.0044(7) 0.3575(4) 0.127(5) Uiso 1 1 d .
O17W O 1.3543(8) -0.3893(8) 0.1880(5) 0.143(6) Uiso 1 1 d .
O18W O 0.3647(8) 0.7409(8) 0.1463(5) 0.156(6) Uiso 1 1 d .
O19W O 0.4948(10) 0.1821(10) -0.0239(6) 0.196(8) Uiso 1 1 d .
O20W O 0.6724(10) 0.1819(10) 0.5503(6) 0.208(9) Uiso 1 1 d .
O21W O 0.2980(12) 0.7513(12) 0.0752(7) 0.253(11) Uiso 1 1 d .
O22W O 1.0625(10) -0.3495(10) 0.4357(6) 0.213(9) Uiso 1 1 d .
O23W O 1.4752(6) -0.3480(6) 0.1691(3) 0.091(4) Uiso 1 1 d .
O24W O -0.0539(6) -0.4371(5) 0.8766(3) 0.086(4) Uiso 1 1 d .
O25W O 1.4447(6) -0.9186(6) 0.0451(4) 0.107(4) Uiso 1 1 d .
O26W O 1.5534(7) -0.3283(7) 0.0462(4) 0.135(5) Uiso 1 1 d .
O27W O 1.1940(8) -0.5787(8) 0.1553(5) 0.155(6) Uiso 1 1 d .
O28W O 0.7495(12) 0.1092(12) 0.5892(7) 0.255(11) Uiso 1 1 d .
O29W O 1.8535(12) -0.5351(12) -0.0628(7) 0.266(12) Uiso 1 1 d .
N1 N 1.7934(5) -1.3699(6) 0.4156(4) 0.083(4) Uiso 1 1 d D
C1 C 1.8351(7) -1.3345(7) 0.4217(4) 0.134(9) Uiso 1 1 d D
H1A H 1.8498 -1.3349 0.4448 0.160 Uiso 1 1 calc R
C2 C 1.8551(8) -1.2977(7) 0.3922(4) 0.078(5) Uiso 1 1 d D
H2A H 1.8831 -1.2738 0.3959 0.094 Uiso 1 1 calc R
C3 C 1.8340(6) -1.2976(6) 0.3597(4) 0.044(3) Uiso 1 1 d .
C4 C 1.7942(7) -1.3359(6) 0.3546(4) 0.068(5) Uiso 1 1 d D
H4A H 1.7823 -1.3380 0.3310 0.082 Uiso 1 1 calc R
C5 C 1.7713(8) -1.3712(7) 0.3825(4) 0.084(5) Uiso 1 1 d D
H5A H 1.7426 -1.3942 0.3787 0.101 Uiso 1 1 calc R
C6 C 1.8500(6) -1.2569(6) 0.3285(4) 0.042(3) Uiso 1 1 d .
N2 N 1.5499(6) -1.2290(6) 0.4171(4) 0.071(4) Uiso 1 1 d .
C7 C 1.5113(9) -1.2038(8) 0.3918(5) 0.082(5) Uiso 1 1 d .
H7A H 1.4692 -1.2090 0.3927 0.098 Uiso 1 1 calc R
C8 C 1.5342(7) -1.1665(7) 0.3610(4) 0.061(4) Uiso 1 1 d .
H8A H 1.5069 -1.1487 0.3424 0.073 Uiso 1 1 calc R
C9 C 1.5953(6) -1.1588(6) 0.3604(4) 0.043(3) Uiso 1 1 d .
C10 C 1.6352(8) -1.1875(7) 0.3870(4) 0.063(4) Uiso 1 1 d .
H10A H 1.6783 -1.1848 0.3867 0.075 Uiso 1 1 calc R
C11 C 1.6091(8) -1.2226(8) 0.4158(5) 0.078(5) Uiso 1 1 d .
H11A H 1.6359 -1.2417 0.4344 0.094 Uiso 1 1 calc R
C12 C 1.6142(5) -1.1168(5) 0.3314(3) 0.025(3) Uiso 1 1 d .
N3 N 1.4016(6) -1.0357(5) 0.4868(3) 0.057(3) Uiso 1 1 d .
C13 C 1.4414(5) -1.0481(5) 0.4559(4) 0.069(5) Uiso 1 1 d D
H13A H 1.4507 -1.0894 0.4437 0.083 Uiso 1 1 calc R
C14 C 1.4723(6) -1.0047(4) 0.4391(3) 0.072(5) Uiso 1 1 d D
H14A H 1.4981 -1.0160 0.4157 0.086 Uiso 1 1 calc R
C15 C 1.4642(6) -0.9449(4) 0.4575(3) 0.039(3) Uiso 1 1 d D
C16 C 1.4239(6) -0.9319(6) 0.4909(4) 0.048(4) Uiso 1 1 d .
H16A H 1.4166 -0.8930 0.5049 0.058 Uiso 1 1 calc R
C17 C 1.3933(7) -0.9787(7) 0.5039(4) 0.060(4) Uiso 1 1 d .
H17A H 1.3648 -0.9681 0.5265 0.072 Uiso 1 1 calc R
C18 C 1.5017(5) -0.9010(5) 0.4441(3) 0.030(3) Uiso 1 1 d .
N4 N 1.8377(9) -1.1091(8) 0.4915(4) 0.154(8) Uiso 1 1 d D
C19 C 1.8091(12) -1.0399(12) 0.4904(7) 0.158(10) Uiso 1 1 d .
H19A H 1.8131 -1.0134 0.5095 0.189 Uiso 1 1 calc R
C20 C 1.7706(10) -1.0056(10) 0.4582(6) 0.108(7) Uiso 1 1 d .
H20A H 1.7488 -0.9586 0.4580 0.130 Uiso 1 1 calc R
C21 C 1.7692(6) -1.0438(6) 0.4311(4) 0.048(4) Uiso 1 1 d .
C22 C 1.8015(7) -1.1137(8) 0.4329(4) 0.092(6) Uiso 1 1 d D
H22A H 1.7962 -1.1408 0.4145 0.110 Uiso 1 1 calc R
C23 C 1.8413(9) -1.1459(9) 0.4603(4) 0.154(10) Uiso 1 1 d D
H23A H 1.8698 -1.1915 0.4575 0.185 Uiso 1 1 calc R
C24 C 1.7340(5) -1.0157(5) 0.3986(3) 0.028(3) Uiso 1 1 d .
N5 N 2.0551(6) -1.1940(6) 0.4079(3) 0.057(3) Uiso 1 1 d .
C25 C 1.9925(9) -1.1771(9) 0.3993(5) 0.088(6) Uiso 1 1 d .
H25A H 1.9706 -1.2080 0.4033 0.106 Uiso 1 1 calc R
C26 C 1.9589(9) -1.1169(8) 0.3848(5) 0.090(6) Uiso 1 1 d .
H26A H 1.9185 -1.1100 0.3748 0.108 Uiso 1 1 calc R
C27 C 1.9837(7) -1.0660(7) 0.3847(4) 0.053(4) Uiso 1 1 d .
C28 C 2.0457(8) -1.0818(8) 0.3923(5) 0.080(5) Uiso 1 1 d .
H28A H 2.0661 -1.0495 0.3910 0.096 Uiso 1 1 calc R
C29 C 2.0827(9) -1.1496(9) 0.4030(5) 0.092(6) Uiso 1 1 d .
H29A H 2.1285 -1.1617 0.4065 0.110 Uiso 1 1 calc R
C30 C 1.9465(7) -0.9985(7) 0.3687(4) 0.053(4) Uiso 1 1 d .
N6 N 1.6184(7) -1.2864(7) 0.1463(4) 0.089(5) Uiso 1 1 d .
C31 C 1.5839(9) -1.2269(9) 0.1363(5) 0.099(6) Uiso 1 1 d .
H31A H 1.5481 -1.2224 0.1228 0.119 Uiso 1 1 calc R
C32 C 1.5956(7) -1.1653(7) 0.1444(4) 0.061(4) Uiso 1 1 d .
H32A H 1.5673 -1.1228 0.1374 0.073 Uiso 1 1 calc R
C33 C 1.6514(6) -1.1734(6) 0.1629(4) 0.042(3) Uiso 1 1 d .
C34 C 1.6948(7) -1.2392(6) 0.1706(4) 0.054(4) Uiso 1 1 d .
H34A H 1.7333 -1.2466 0.1824 0.064 Uiso 1 1 calc R
C35 C 1.6768(8) -1.2949(9) 0.1593(5) 0.086(6) Uiso 1 1 d .
H35A H 1.7078 -1.3390 0.1614 0.103 Uiso 1 1 calc R
C36 C 1.6690(5) -1.1142(5) 0.1719(3) 0.031(3) Uiso 1 1 d .
N7 N 1.6018(6) -0.4117(6) 0.4723(4) 0.078(4) Uiso 1 1 d .
C37 C 1.5690(8) -0.4497(7) 0.4726(4) 0.070(5) Uiso 1 1 d .
H37A H 1.5254 -0.4351 0.4863 0.084 Uiso 1 1 calc R
C38 C 1.5926(6) -0.5125(6) 0.4540(3) 0.042(3) Uiso 1 1 d .
H38A H 1.5649 -0.5380 0.4548 0.051 Uiso 1 1 calc R
C39 C 1.6557(5) -0.5357(5) 0.4347(3) 0.030(3) Uiso 1 1 d D
C40 C 1.6945(6) -0.4961(5) 0.4337(4) 0.088(6) Uiso 1 1 d D
H40A H 1.7388 -0.5099 0.4210 0.106 Uiso 1 1 calc R
C41 C 1.6634(9) -0.4345(6) 0.4526(4) 0.092(6) Uiso 1 1 d D
H41A H 1.6882 -0.4061 0.4515 0.110 Uiso 1 1 calc R
C42 C 1.6855(5) -0.6015(5) 0.4100(3) 0.027(3) Uiso 1 1 d .
N8 N 1.3998(6) -0.3560(6) 0.4503(4) 0.070(4) Uiso 1 1 d .
C43 C 1.4344(8) -0.3559(7) 0.4193(4) 0.081(5) Uiso 1 1 d D
H43A H 1.4468 -0.3185 0.4148 0.097 Uiso 1 1 calc R
C44 C 1.4557(7) -0.4051(5) 0.3912(4) 0.077(5) Uiso 1 1 d D
H44A H 1.4792 -0.3992 0.3687 0.093 Uiso 1 1 calc R
C45 C 1.4413(5) -0.4636(5) 0.3974(3) 0.038(3) Uiso 1 1 d D
C46 C 1.4020(6) -0.4624(7) 0.4304(4) 0.051(4) Uiso 1 1 d .
H46A H 1.3874 -0.4984 0.4359 0.061 Uiso 1 1 calc R
C47 C 1.3834(7) -0.4096(7) 0.4555(4) 0.058(4) Uiso 1 1 d .
H47A H 1.3573 -0.4118 0.4778 0.069 Uiso 1 1 calc R
C48 C 1.4615(5) -0.5205(5) 0.3691(3) 0.027(3) Uiso 1 1 d .
N9 N 1.1984(5) -0.3303(5) 0.3915(3) 0.050(3) Uiso 1 1 d .
C49 C 1.2159(8) -0.3929(8) 0.3826(5) 0.077(5) Uiso 1 1 d .
H49A H 1.1964 -0.4184 0.3980 0.093 Uiso 1 1 calc R
C50 C 1.2626(6) -0.4268(7) 0.3513(4) 0.050(4) Uiso 1 1 d .
H50A H 1.2685 -0.4704 0.3435 0.060 Uiso 1 1 calc R
C51 C 1.2983(6) -0.3903(6) 0.3333(4) 0.043(3) Uiso 1 1 d .
C52 C 1.2873(8) -0.3269(8) 0.3451(5) 0.081(5) Uiso 1 1 d .
H52A H 1.3141 -0.3034 0.3344 0.098 Uiso 1 1 calc R
C53 C 1.2315(7) -0.2964(7) 0.3752(4) 0.061(4) Uiso 1 1 d .
H53A H 1.2200 -0.2513 0.3825 0.073 Uiso 1 1 calc R
C54 C 1.3479(5) -0.4226(5) 0.2996(3) 0.031(3) Uiso 1 1 d .
N10 N 1.8304(5) -0.4278(5) 0.0784(3) 0.055(3) Uiso 1 1 d .
C55 C 1.8707(7) -0.4699(6) 0.1002(3) 0.056(4) Uiso 1 1 d D
H55A H 1.9175 -0.4784 0.0955 0.067 Uiso 1 1 calc R
C56 C 1.8479(4) -0.5027(6) 0.1300(3) 0.048(4) Uiso 1 1 d D
H56A H 1.8787 -0.5318 0.1445 0.057 Uiso 1 1 calc R
C57 C 1.7787(4) -0.4907(5) 0.1371(3) 0.031(3) Uiso 1 1 d D
C58 C 1.7350(7) -0.4490(7) 0.1157(4) 0.056(4) Uiso 1 1 d .
H58A H 1.6880 -0.4401 0.1203 0.067 Uiso 1 1 calc R
C59 C 1.7636(7) -0.4180(7) 0.0848(4) 0.056(4) Uiso 1 1 d .
H59A H 1.7343 -0.3905 0.0690 0.068 Uiso 1 1 calc R
C60 C 1.7553(5) -0.5276(5) 0.1690(3) 0.025(3) Uiso 1 1 d .
N11 N 2.2638(9) -1.0110(9) 0.0631(5) 0.126(6) Uiso 1 1 d .
C61 C 2.2058(11) -1.0078(11) 0.0848(6) 0.130(8) Uiso 1 1 d .
H61A H 2.1962 -1.0466 0.0904 0.156 Uiso 1 1 calc R
C62 C 2.1624(8) -0.9459(8) 0.0979(5) 0.081(5) Uiso 1 1 d .
H62A H 2.1263 -0.9436 0.1162 0.097 Uiso 1 1 calc R
C63 C 2.1675(8) -0.8883(8) 0.0866(5) 0.073(5) Uiso 1 1 d .
C64 C 2.2238(7) -0.8851(7) 0.0616(4) 0.063(4) Uiso 1 1 d .
H64A H 2.2291 -0.8452 0.0537 0.076 Uiso 1 1 calc R
C65 C 2.2675(12) -0.9469(11) 0.0513(7) 0.137(9) Uiso 1 1 d .
H65A H 2.3054 -0.9494 0.0344 0.164 Uiso 1 1 calc R
C66 C 2.1083(7) -0.8158(7) 0.1001(4) 0.054(4) Uiso 1 1 d .
N12 N 1.9460(5) -0.5647(5) 0.0220(3) 0.037(3) Uiso 1 1 d .
C67 C 1.8808(6) -0.5479(6) 0.0180(4) 0.048(4) Uiso 1 1 d .
H67A H 1.8594 -0.5107 0.0040 0.058 Uiso 1 1 calc R
C68 C 1.8444(6) -0.5853(6) 0.0343(4) 0.044(3) Uiso 1 1 d .
H68A H 1.7979 -0.5707 0.0319 0.053 Uiso 1 1 calc R
C69 C 1.8726(5) -0.6436(5) 0.0541(3) 0.023(2) Uiso 1 1 d .
C70 C 1.9421(6) -0.6612(6) 0.0565(3) 0.036(3) Uiso 1 1 d .
H70A H 1.9658 -0.6995 0.0691 0.043 Uiso 1 1 calc R
C71 C 1.9762(6) -0.6199(5) 0.0394(3) 0.036(3) Uiso 1 1 d .
H71A H 2.0230 -0.6328 0.0407 0.043 Uiso 1 1 calc R
C72 C 1.8297(5) -0.6808(5) 0.0730(3) 0.018(2) Uiso 1 1 d .
N13 N 1.9660(6) -0.4108(6) 0.2470(3) 0.063(3) Uiso 1 1 d .
C73 C 1.9079(8) -0.4170(8) 0.2581(5) 0.073(5) Uiso 1 1 d .
H73A H 1.8739 -0.3805 0.2716 0.087 Uiso 1 1 calc R
C74 C 1.8918(8) -0.4736(7) 0.2515(4) 0.063(4) Uiso 1 1 d .
H74A H 1.8484 -0.4744 0.2595 0.075 Uiso 1 1 calc R
C75 C 1.9441(6) -0.5290(6) 0.2323(3) 0.038(3) Uiso 1 1 d .
C76 C 2.0037(6) -0.5236(6) 0.2206(4) 0.051(4) Uiso 1 1 d .
H76A H 2.0385 -0.5591 0.2068 0.062 Uiso 1 1 calc R
C77 C 2.0140(8) -0.4646(7) 0.2289(4) 0.067(5) Uiso 1 1 d .
H77A H 2.0571 -0.4628 0.2214 0.081 Uiso 1 1 calc R
C78 C 1.9296(5) -0.5891(5) 0.2250(3) 0.031(3) Uiso 1 1 d .
N14 N 2.1313(6) -0.9927(6) 0.0002(3) 0.061(3) Uiso 1 1 d .
C79 C 2.1040(7) -1.0323(7) 0.0149(4) 0.060(4) Uiso 1 1 d .
H79A H 2.1254 -1.0785 0.0090 0.073 Uiso 1 1 calc R
C80 C 2.0445(6) -1.0106(6) 0.0392(4) 0.050(4) Uiso 1 1 d .
H80A H 2.0233 -1.0405 0.0478 0.060 Uiso 1 1 calc R
C81 C 2.0159(5) -0.9412(5) 0.0508(3) 0.031(3) Uiso 1 1 d .
C82 C 2.0492(7) -0.8990(7) 0.0350(4) 0.054(4) Uiso 1 1 d .
H82A H 2.0333 -0.8534 0.0425 0.065 Uiso 1 1 calc R
C83 C 2.1038(7) -0.9245(7) 0.0092(4) 0.061(4) Uiso 1 1 d .
H83A H 2.1235 -0.8958 -0.0028 0.073 Uiso 1 1 calc R
C84 C 1.9538(5) -0.9143(5) 0.0791(3) 0.025(3) Uiso 1 1 d .
N15 N 1.9700(7) -1.3776(7) 0.0951(4) 0.083(4) Uiso 1 1 d .
C85 C 1.9880(8) -1.3854(8) 0.1282(5) 0.078(5) Uiso 1 1 d .
H85A H 2.0224 -1.4260 0.1330 0.093 Uiso 1 1 calc R
C86 C 1.9592(7) -1.3370(7) 0.1564(5) 0.068(5) Uiso 1 1 d .
H86A H 1.9721 -1.3462 0.1800 0.082 Uiso 1 1 calc R
C87 C 1.9103(7) -1.2737(7) 0.1493(4) 0.052(4) Uiso 1 1 d .
C88 C 1.8886(8) -1.2682(8) 0.1154(5) 0.072(5) Uiso 1 1 d .
H88A H 1.8527 -1.2293 0.1100 0.086 Uiso 1 1 calc R
C89 C 1.9189(8) -1.3187(8) 0.0896(5) 0.077(5) Uiso 1 1 d .
H89A H 1.9036 -1.3126 0.0664 0.092 Uiso 1 1 calc R
C90 C 1.8820(6) -1.2196(6) 0.1808(3) 0.038(3) Uiso 1 1 d .
N16 N 2.0219(14) -0.5142(14) 0.3405(8) 0.238(13) Uiso 1 1 d .
C91 C 2.0507(8) -0.5825(8) 0.3294(7) 0.172(11) Uiso 1 1 d D
H91A H 2.0985 -0.6019 0.3258 0.206 Uiso 1 1 calc R
C92 C 2.0157(6) -0.6252(9) 0.3232(7) 0.148(10) Uiso 1 1 d D
H92A H 2.0400 -0.6703 0.3155 0.178 Uiso 1 1 calc R
C93 C 1.9442(5) -0.5994(7) 0.3285(4) 0.066(4) Uiso 1 1 d D
C94 C 1.9134(10) -0.5353(9) 0.3432(5) 0.101(7) Uiso 1 1 d .
H94A H 1.8658 -0.5162 0.3490 0.122 Uiso 1 1 calc R
C95 C 1.9585(14) -0.4939(14) 0.3504(8) 0.171(11) Uiso 1 1 d .
H95A H 1.9370 -0.4518 0.3628 0.205 Uiso 1 1 calc R
C96 C 1.9016(8) -0.6414(8) 0.3161(5) 0.069(5) Uiso 1 1 d .
N17 N 2.2548(7) -0.9440(7) 0.2999(4) 0.091(5) Uiso 1 1 d .
C97 C 2.1945(9) -0.9459(9) 0.3131(6) 0.098(6) Uiso 1 1 d .
H97A H 2.1921 -0.9680 0.3353 0.117 Uiso 1 1 calc R
C98 C 2.1340(8) -0.9181(8) 0.2973(5) 0.077(5) Uiso 1 1 d .
H98A H 2.0930 -0.9204 0.3090 0.093 Uiso 1 1 calc R
C99 C 2.1361(6) -0.8882(6) 0.2651(4) 0.044(3) Uiso 1 1 d .
C100 C 2.1985(7) -0.8896(7) 0.2505(5) 0.066(4) Uiso 1 1 d .
H10B H 2.2027 -0.8698 0.2277 0.079 Uiso 1 1 calc R
C101 C 2.2558(8) -0.9184(8) 0.2673(5) 0.077(5) Uiso 1 1 d .
H10C H 2.2977 -0.9198 0.2549 0.092 Uiso 1 1 calc R
C102 C 2.0715(6) -0.8580(6) 0.2477(4) 0.042(3) Uiso 1 1 d .
N18 N 1.6669(5) -0.2127(5) 0.2621(3) 0.055(3) Uiso 1 1 d .
C103 C 1.7065(8) -0.2765(7) 0.2629(4) 0.066(4) Uiso 1 1 d .
H10D H 1.7527 -0.2871 0.2650 0.079 Uiso 1 1 calc R
C104 C 1.6827(6) -0.3303(6) 0.2607(4) 0.044(3) Uiso 1 1 d .
H10E H 1.7109 -0.3746 0.2649 0.053 Uiso 1 1 calc R
C105 C 1.6169(6) -0.3159(6) 0.2523(3) 0.036(3) Uiso 1 1 d .
C106 C 1.5751(7) -0.2462(7) 0.2488(4) 0.056(4) Uiso 1 1 d .
H10F H 1.5303 -0.2333 0.2434 0.067 Uiso 1 1 calc R
C107 C 1.6049(7) -0.1976(7) 0.2537(4) 0.057(4) Uiso 1 1 d .
H10G H 1.5787 -0.1521 0.2509 0.068 Uiso 1 1 calc R
C108 C 1.5883(6) -0.3682(6) 0.2473(3) 0.036(3) Uiso 1 1 d .
N19 N 2.2413(7) -1.1387(7) 0.1744(4) 0.093(5) Uiso 1 1 d .
C109 C 2.1909(6) -1.1653(8) 0.1813(5) 0.078(5) Uiso 1 1 d D
H10H H 2.2045 -1.2124 0.1795 0.094 Uiso 1 1 calc R
C110 C 2.1207(6) -1.1276(5) 0.1908(4) 0.061(4) Uiso 1 1 d D
H11B H 2.0888 -1.1488 0.1939 0.073 Uiso 1 1 calc R
C111 C 2.1002(5) -1.0587(4) 0.1956(4) 0.043(3) Uiso 1 1 d D
C112 C 2.1515(4) -1.0313(6) 0.1906(4) 0.053(4) Uiso 1 1 d D
H11C H 2.1405 -0.9852 0.1952 0.063 Uiso 1 1 calc R
C113 C 2.2189(6) -1.0732(7) 0.1788(4) 0.069(5) Uiso 1 1 d D
H11D H 2.2509 -1.0525 0.1736 0.083 Uiso 1 1 calc R
C114 C 2.0257(5) -1.0126(5) 0.2097(3) 0.028(3) Uiso 1 1 d .
N20 N 2.2392(7) -1.2086(7) 0.2764(4) 0.087(5) Uiso 1 1 d .
C115 C 2.2086(8) -1.2504(8) 0.2739(5) 0.078(5) Uiso 1 1 d .
H11E H 2.2340 -1.2963 0.2687 0.094 Uiso 1 1 calc R
C116 C 2.1382(8) -1.2267(8) 0.2789(4) 0.071(5) Uiso 1 1 d .
H11F H 2.1172 -1.2581 0.2771 0.085 Uiso 1 1 calc R
C117 C 2.0970(6) -1.1611(6) 0.2864(4) 0.040(3) Uiso 1 1 d .
C118 C 2.1277(8) -1.1171(8) 0.2935(5) 0.078(5) Uiso 1 1 d .
H11G H 2.1020 -1.0728 0.3022 0.093 Uiso 1 1 calc R
C119 C 2.2024(9) -1.1422(9) 0.2868(5) 0.099(6) Uiso 1 1 d .
H11H H 2.2252 -1.1128 0.2897 0.119 Uiso 1 1 calc R
C120 C 2.0196(6) -1.1347(6) 0.2884(3) 0.035(3) Uiso 1 1 d .
N21 N 1.1171(4) -0.7275(4) 0.1898(3) 0.031(2) Uiso 1 1 d .
C121 C 1.1206(6) -0.7028(6) 0.2246(4) 0.046(3) Uiso 1 1 d .
H12A H 1.0792 -0.6790 0.2393 0.056 Uiso 1 1 calc R
C122 C 1.1789(6) -0.7107(6) 0.2388(4) 0.043(3) Uiso 1 1 d .
H12B H 1.1786 -0.6927 0.2620 0.051 Uiso 1 1 calc R
C123 C 1.2411(6) -0.7485(6) 0.2156(3) 0.035(3) Uiso 1 1 d .
C124 C 1.2404(6) -0.7738(5) 0.1809(3) 0.034(3) Uiso 1 1 d .
H12C H 1.2808 -0.7985 0.1657 0.041 Uiso 1 1 calc R
C125 C 1.1768(6) -0.7604(6) 0.1701(4) 0.041(3) Uiso 1 1 d .
H12D H 1.1761 -0.7763 0.1465 0.050 Uiso 1 1 calc R
C126 C 1.3074(5) -0.7622(5) 0.2303(3) 0.030(3) Uiso 1 1 d .
N22 N 1.1140(6) -0.3790(6) 0.2731(4) 0.068(4) Uiso 1 1 d .
C127 C 1.1673(8) -0.3958(8) 0.2499(5) 0.071(5) Uiso 1 1 d .
H12E H 1.1715 -0.3644 0.2324 0.085 Uiso 1 1 calc R
C128 C 1.2221(8) -0.4608(7) 0.2489(5) 0.073(5) Uiso 1 1 d .
H12F H 1.2601 -0.4730 0.2306 0.087 Uiso 1 1 calc R
C129 C 1.2160(5) -0.5034(6) 0.2757(3) 0.049(4) Uiso 1 1 d D
C130 C 1.1597(5) -0.4822(5) 0.3034(3) 0.072(5) Uiso 1 1 d D
H13B H 1.1566 -0.5092 0.3235 0.086 Uiso 1 1 calc R
C131 C 1.1078(7) -0.4187(6) 0.2999(5) 0.081(5) Uiso 1 1 d D
H13C H 1.0682 -0.4047 0.3171 0.097 Uiso 1 1 calc R
C132 C 1.2735(6) -0.5699(6) 0.2796(4) 0.045(3) Uiso 1 1 d .
N23 N 1.3934(5) -1.1679(5) 0.2208(3) 0.050(3) Uiso 1 1 d .
C133 C 1.3906(7) -1.1442(7) 0.2542(4) 0.054(4) Uiso 1 1 d .
H13D H 1.3787 -1.1681 0.2739 0.065 Uiso 1 1 calc R
C134 C 1.4033(7) -1.0882(7) 0.2633(4) 0.055(4) Uiso 1 1 d .
H13E H 1.4006 -1.0758 0.2880 0.065 Uiso 1 1 calc R
C135 C 1.4203(5) -1.0503(5) 0.2351(3) 0.032(3) Uiso 1 1 d .
C136 C 1.4264(7) -1.0750(7) 0.1991(4) 0.062(4) Uiso 1 1 d .
H13F H 1.4407 -1.0530 0.1792 0.074 Uiso 1 1 calc R
C137 C 1.4112(7) -1.1338(7) 0.1923(4) 0.059(4) Uiso 1 1 d .
H13G H 1.4135 -1.1485 0.1680 0.071 Uiso 1 1 calc R
C138 C 1.4364(5) -0.9914(5) 0.2421(3) 0.031(3) Uiso 1 1 d .
N24 N 1.7429(7) -1.2191(7) 0.0174(4) 0.080(4) Uiso 1 1 d .
C139 C 1.6757(10) -1.1949(9) 0.0207(5) 0.101(6) Uiso 1 1 d .
H13H H 1.6534 -1.2196 0.0105 0.121 Uiso 1 1 calc R
C140 C 1.6344(8) -1.1294(7) 0.0404(4) 0.071(5) Uiso 1 1 d .
H14B H 1.5866 -1.1115 0.0426 0.085 Uiso 1 1 calc R
C141 C 1.6702(6) -1.0966(5) 0.0550(3) 0.034(3) Uiso 1 1 d .
C142 C 1.7418(7) -1.1278(7) 0.0499(4) 0.064(4) Uiso 1 1 d .
H14C H 1.7673 -1.1067 0.0602 0.076 Uiso 1 1 calc R
C143 C 1.7767(8) -1.1893(7) 0.0302(4) 0.065(4) Uiso 1 1 d .
H14D H 1.8245 -1.2078 0.0267 0.078 Uiso 1 1 calc R
C144 C 1.6337(6) -1.0296(6) 0.0761(3) 0.039(3) Uiso 1 1 d .
C145 C 1.4452(9) -0.7279(9) 0.0665(7) 0.159(10) Uiso 1 1 d D
C146 C 1.3849(12) -0.6630(11) 0.0565(8) 0.239(16) Uiso 1 1 d D
H14E H 1.3459 -0.6746 0.0536 0.359 Uiso 1 1 calc R
H14F H 1.3994 -0.6456 0.0337 0.359 Uiso 1 1 calc R
H14G H 1.3724 -0.6290 0.0761 0.359 Uiso 1 1 calc R
C147 C 1.6633(6) -0.4575(5) 0.3374(4) 0.045(3) Uiso 1 1 d D
C148 C 1.6264(7) -0.3870(5) 0.3483(4) 0.065(4) Uiso 1 1 d D
H15H H 1.6506 -0.3602 0.3362 0.097 Uiso 1 1 calc R
H15I H 1.6230 -0.3815 0.3747 0.097 Uiso 1 1 calc R
H15J H 1.5811 -0.3724 0.3411 0.097 Uiso 1 1 calc R
C149 C 1.8507(5) -0.9332(5) 0.1927(3) 0.020(2) Uiso 1 1 d .
C150 C 1.6725(5) -0.8017(5) 0.2444(3) 0.018(2) Uiso 1 1 d .
C151 C 1.3079(5) -0.5969(9) 0.1536(5) 0.097(6) Uiso 1 1 d D
H15B H 1.2976 -0.6355 0.1473 0.145 Uiso 1 1 calc R
H15C H 1.2903 -0.5613 0.1367 0.145 Uiso 1 1 calc R
H15D H 1.2869 -0.5810 0.1785 0.145 Uiso 1 1 calc R
C152 C 1.3879(5) -0.6178(6) 0.1511(4) 0.047(3) Uiso 1 1 d D
C153 C 1.5654(7) -0.5237(7) 0.0912(3) 0.067(5) Uiso 1 1 d D
C154 C 1.5279(10) -0.4908(12) 0.0579(5) 0.178(12) Uiso 1 1 d D
H15E H 1.4861 -0.4538 0.0667 0.267 Uiso 1 1 calc R
H15F H 1.5173 -0.5241 0.0450 0.267 Uiso 1 1 calc R
H15G H 1.5570 -0.4741 0.0413 0.267 Uiso 1 1 calc R
C155 C 1.3761(6) -0.9326(6) 0.1261(3) 0.038(3) Uiso 1 1 d .
C156 C 1.7026(5) -0.6574(5) 0.1728(3) 0.018(2) Uiso 1 1 d .
C157 C 1.4984(5) -0.8191(5) 0.3006(3) 0.021(2) Uiso 1 1 d .
C158 C 1.6111(5) -0.6302(5) 0.3130(3) 0.020(2) Uiso 1 1 d .
C159 C 1.9379(7) -1.1020(6) 0.1026(4) 0.061(4) Uiso 1 1 d D
C160 C 1.9951(8) -1.1709(7) 0.0866(5) 0.100(6) Uiso 1 1 d D
H16B H 2.0105 -1.2002 0.1068 0.150 Uiso 1 1 calc R
H16C H 2.0332 -1.1620 0.0733 0.150 Uiso 1 1 calc R
H16D H 1.9766 -1.1924 0.0702 0.150 Uiso 1 1 calc R
C161 C 1.3767(3) -0.6622(7) 0.4272(4) 0.059(4) Uiso 1 1 d D
C162 C 1.3015(4) -0.6509(12) 0.4369(8) 0.197(13) Uiso 1 1 d D
H16E H 1.2913 -0.6550 0.4631 0.296 Uiso 1 1 calc R
H16F H 1.2913 -0.6843 0.4238 0.296 Uiso 1 1 calc R
H16G H 1.2740 -0.6063 0.4298 0.296 Uiso 1 1 calc R
C163 C 1.6711(8) -0.7784(4) 0.0398(8) 0.165(11) Uiso 1 1 d D
C164 C 1.6696(5) -0.8485(4) 0.0425(3) 0.040(3) Uiso 1 1 d D
H16H H 1.6658 -0.8641 0.0185 0.060 Uiso 1 1 calc R
H16I H 1.6308 -0.8477 0.0598 0.060 Uiso 1 1 calc R
H16J H 1.7112 -0.8788 0.0508 0.060 Uiso 1 1 calc R
C165 C 1.7180(5) -0.8307(5) 0.1269(3) 0.024(3) Uiso 1 1 d .
C166 C 1.4821(5) -0.6991(5) 0.2205(3) 0.021(2) Uiso 1 1 d .
C167 C 1.8030(5) -0.7457(5) 0.3034(3) 0.024(3) Uiso 1 1 d .
C168 C 1.7562(5) -0.9005(5) 0.3302(3) 0.018(2) Uiso 1 1 d .
C169 C 1.6256(5) -0.9742(5) 0.2368(3) 0.024(2) Uiso 1 1 d .
C170 C 1.3356(4) -0.7813(8) 0.3632(8) 0.172(11) Uiso 1 1 d D
C171 C 1.2663(5) -0.7889(10) 0.3679(9) 0.229(16) Uiso 1 1 d D
H17A H 1.2365 -0.7571 0.3527 0.344 Uiso 1 1 calc R
H17B H 1.2462 -0.7800 0.3935 0.344 Uiso 1 1 calc R
H17C H 1.2723 -0.8343 0.3607 0.344 Uiso 1 1 calc R
C172 C 1.1903(5) -0.1928(6) 0.5746(2) 0.077(5) Uiso 1 1 d D
C173 C 1.1730(5) -0.2139(7) 0.5397(3) 0.084(5) Uiso 1 1 d D
C174 C 1.1045(7) -0.1936(15) 0.5362(9) 0.217(15) Uiso 1 1 d D
H17F H 1.0698 -0.1675 0.5544 0.261 Uiso 1 1 calc R
C175 C 1.2211(11) -0.2619(10) 0.5097(6) 0.125(8) Uiso 1 1 d .
H17G H 1.2635 -0.2893 0.5164 0.151 Uiso 1 1 calc R
C176 C 1.0902(10) -0.2180(12) 0.4991(6) 0.198(13) Uiso 1 1 d D
H17E H 1.0448 -0.2072 0.4950 0.237 Uiso 1 1 calc R
C177 C 1.2115(6) -0.2714(10) 0.4734(6) 0.127(8) Uiso 1 1 d D
H17D H 1.2460 -0.2864 0.4532 0.152 Uiso 1 1 calc R
N25 N 1.1419(5) -0.2546(7) 0.4725(3) 0.104(5) Uiso 1 1 d D

loop_
_atom_site_aniso_label
_atom_site_aniso_U_11
_atom_site_aniso_U_22
_atom_site_aniso_U_33
_atom_site_aniso_U_23
_atom_site_aniso_U_13
_atom_site_aniso_U_12
Dy1 0.0174(2) 0.0174(2) 0.0262(3) -0.0010(2) -0.0004(2) -0.00663(18)
Dy2 0.0189(2) 0.0205(2) 0.0202(3) 0.0005(2) 0.0004(2) -0.00567(18)
Dy3 0.0174(2) 0.0239(2) 0.0215(3) -0.0009(2) 0.0000(2) -0.00900(18)
Dy4 0.0223(2) 0.0188(2) 0.0207(3) 0.0001(2) 0.0010(2) -0.00828(18)
Dy5 0.0162(2) 0.0192(2) 0.0243(3) -0.0001(2) 0.0006(2) -0.00792(17)
Dy6 0.0159(2) 0.0169(2) 0.0294(3) -0.0017(2) 0.0014(2) -0.00604(18)
Dy7 0.0217(2) 0.0161(2) 0.0218(3) -0.0010(2) -0.0008(2) -0.00580(18)
Dy8 0.0196(2) 0.0221(2) 0.0254(3) -0.0002(2) -0.0005(2) -0.00867(18)
Dy9 0.0167(2) 0.0184(2) 0.0207(3) -0.0014(2) 0.0026(2) -0.00754(17)
Dy10 0.0210(2) 0.0179(2) 0.0202(3) -0.0002(2) 0.0021(2) -0.00577(18)
Dy11 0.0230(2) 0.0197(2) 0.0200(3) -0.0011(2) -0.0004(2) -0.00862(18)
Dy12 0.0224(2) 0.0260(2) 0.0278(3) 0.0065(2) -0.0061(2) -0.01382(19)
Dy13 0.0215(2) 0.0167(2) 0.0303(3) 0.0016(2) -0.0009(2) -0.00594(18)
Dy14 0.0184(2) 0.0237(2) 0.0212(3) -0.0027(2) 0.0030(2) -0.00811(18)
Dy15 0.0200(2) 0.0164(2) 0.0251(3) -0.0016(2) 0.0014(2) -0.00628(18)
Dy16 0.0251(2) 0.0169(2) 0.0202(3) -0.0025(2) 0.0035(2) -0.00812(18)
Dy17 0.0220(2) 0.0183(2) 0.0210(3) -0.0006(2) 0.0021(2) -0.00882(18)
Dy18 0.0151(2) 0.0219(2) 0.0320(3) -0.0009(2) 0.0005(2) -0.00894(18)
Dy19 0.0227(2) 0.0207(2) 0.0238(3) -0.0007(2) 0.0022(2) -0.01006(18)
Dy20 0.0230(2) 0.0273(2) 0.0338(3) -0.0092(2) 0.0089(2) -0.01351(19)
Dy21 0.0164(2) 0.0185(2) 0.0253(3) 0.0014(2) 0.0011(2) -0.00694(18)
Dy22 0.0215(2) 0.0281(2) 0.0258(3) -0.0029(2) -0.0003(2) -0.01132(19)
Dy23 0.0237(2) 0.0149(2) 0.0308(3) 0.0000(2) -0.0027(2) -0.00485(19)
Dy24 0.0269(3) 0.0302(3) 0.0242(3) -0.0062(2) -0.0024(2) -0.0069(2)
Dy25 0.0354(3) 0.0220(2) 0.0196(3) -0.0038(2) 0.0071(2) -0.0137(2)
Dy26 0.0227(2) 0.0411(3) 0.0315(3) -0.0103(3) -0.0050(2) -0.0108(2)
Zn1 0.0350(9) 0.0280(9) 0.0327(11) -0.0003(8) 0.0089(8) -0.0174(7)
Zn2 0.0564(10) 0.0561(10) 0.0518(11) -0.0083(9) -0.0101(8) -0.0070(8)

loop_
_atom_type_symbol
_atom_type_description
_atom_type_scat_dispersion_real
_atom_type_scat_dispersion_imag
_atom_type_scat_source
C C 0.0033 0.0016 'International Tables Vol C Tables 4.2.6.8 and 6.1.1.4'
H H 0.0000 0.0000 'International Tables Vol C Tables 4.2.6.8 and 6.1.1.4'
N N 0.0061 0.0033 'International Tables Vol C Tables 4.2.6.8 and 6.1.1.4'
O O 0.0106 0.0060 'International Tables Vol C Tables 4.2.6.8 and 6.1.1.4'
Zn Zn 0.2839 1.4301 'International Tables Vol C Tables 4.2.6.8 and 6.1.1.4'
Dy Dy -0.1892 4.4098 'International Tables Vol C Tables 4.2.6.8 and 6.1.1.4'

loop_
_geom_angle_atom_site_label_1
_geom_angle_atom_site_label_2
_geom_angle_atom_site_label_3
_geom_angle
_geom_angle_site_symmetry_1
_geom_angle_site_symmetry_3
O75 Dy1 O47 91.4(3) . .
O75 Dy1 O11 101.67(19) . .
O47 Dy1 O11 145.84(17) . .
O75 Dy1 O59 74.1(3) . .
O47 Dy1 O59 143.9(2) . .
O11 Dy1 O59 70.20(17) . .
O75 Dy1 O10 136.25(19) . .
O47 Dy1 O10 91.0(2) . .
O11 Dy1 O10 100.4(2) . .
O59 Dy1 O10 78.67(19) . .
O75 Dy1 O43 75.3(3) . .
O47 Dy1 O43 80.8(2) . .
O11 Dy1 O43 72.47(17) . .
O59 Dy1 O43 124.7(2) . .
O10 Dy1 O43 147.90(17) . .
O75 Dy1 O24 146.1(3) . .
O47 Dy1 O24 80.5(2) . .
O11 Dy1 O24 71.01(15) . .
O59 Dy1 O24 129.0(2) . .
O10 Dy1 O24 77.16(17) . .
O43 Dy1 O24 70.9(2) . .
O75 Dy1 O23 69.3(3) . .
O47 Dy1 O23 68.1(2) . .
O11 Dy1 O23 146.03(14) . .
O59 Dy1 O23 75.9(2) . .
O10 Dy1 O23 71.32(17) . .
O43 Dy1 O23 131.3(2) . .
O24 Dy1 O23 134.3(2) . .
O75 Dy1 Dy18 75.9(2) . .
O47 Dy1 Dy18 119.12(19) . .
O11 Dy1 Dy18 38.28(18) . .
O59 Dy1 Dy18 89.71(17) . .
O10 Dy1 Dy18 137.81(17) . .
O43 Dy1 Dy18 38.31(16) . .
O24 Dy1 Dy18 79.49(16) . .
O23 Dy1 Dy18 144.72(16) . .
O75 Dy1 Dy9 137.4(2) . .
O47 Dy1 Dy9 117.49(17) . .
O11 Dy1 Dy9 37.37(16) . .
O59 Dy1 Dy9 94.02(18) . .
O10 Dy1 Dy9 77.35(16) . .
O43 Dy1 Dy9 79.15(18) . .
O24 Dy1 Dy9 37.00(15) . .
O23 Dy1 Dy9 148.36(17) . .
Dy18 Dy1 Dy9 63.034(15) . .
O75 Dy1 Dy6 109.85(19) . .
O47 Dy1 Dy6 70.07(17) . .
O11 Dy1 Dy6 75.81(14) . .
O59 Dy1 Dy6 145.78(17) . .
O10 Dy1 Dy6 111.96(14) . .
O43 Dy1 Dy6 36.14(16) . .
O24 Dy1 Dy6 36.49(17) . .
O23 Dy1 Dy6 138.12(14) . .
Dy18 Dy1 Dy6 60.093(14) . .
Dy9 Dy1 Dy6 59.332(13) . .
O75 Dy1 Dy15 101.3(2) . .
O47 Dy1 Dy15 81.76(18) . .
O11 Dy1 Dy15 125.17(17) . .
O59 Dy1 Dy15 69.45(18) . .
O10 Dy1 Dy15 36.23(16) . .
O43 Dy1 Dy15 162.13(16) . .
O24 Dy1 Dy15 109.96(16) . .
O23 Dy1 Dy15 35.64(17) . .
Dy18 Dy1 Dy15 158.745(16) . .
Dy9 Dy1 Dy15 112.715(19) . .
Dy6 Dy1 Dy15 137.904(18) . .
O76 Dy2 O20 141.9(2) . .
O76 Dy2 O26 85.6(3) . .
O20 Dy2 O26 73.57(18) . .
O76 Dy2 O14 109.91(18) . .
O20 Dy2 O14 70.6(2) . .
O26 Dy2 O14 137.87(19) . .
O76 Dy2 O107 84.1(2) . .
O20 Dy2 O107 129.2(2) . .
O26 Dy2 O107 148.3(2) . .
O14 Dy2 O107 73.7(2) . .
O76 Dy2 O18 74.1(2) . .
O20 Dy2 O18 71.0(2) . .
O26 Dy2 O18 79.89(19) . .
O14 Dy2 O18 68.2(2) . .
O107 Dy2 O18 125.4(2) . .
O76 Dy2 O7 72.9(2) . .
O20 Dy2 O7 124.3(2) . .
O26 Dy2 O7 67.78(19) . .
O14 Dy2 O7 153.5(2) . .
O107 Dy2 O7 80.5(2) . .
O18 Dy2 O7 134.9(2) . .
O76 Dy2 O22 139.4(3) . .
O20 Dy2 O22 73.82(18) . .
O26 Dy2 O22 90.8(2) . .
O14 Dy2 O22 99.63(17) . .
O107 Dy2 O22 78.0(2) . .
O18 Dy2 O22 144.82(18) . .
O7 Dy2 O22 68.34(16) . .
O76 Dy2 Dy21 105.5(2) . .
O20 Dy2 Dy21 36.45(17) . .
O26 Dy2 Dy21 60.98(19) . .
O14 Dy2 Dy21 77.02(18) . .
O107 Dy2 Dy21 150.7(2) . .
O18 Dy2 Dy21 38.36(15) . .
O7 Dy2 Dy21 128.63(15) . .
O22 Dy2 Dy21 107.95(17) . .
O76 Dy2 Dy17 143.1(2) . .
O20 Dy2 Dy17 36.99(15) . .
O26 Dy2 Dy17 110.52(19) . .
O14 Dy2 Dy17 36.86(16) . .
O107 Dy2 Dy17 95.4(2) . .
O18 Dy2 Dy17 76.37(15) . .
O7 Dy2 Dy17 143.57(15) . .
O22 Dy2 Dy17 75.38(16) . .
Dy21 Dy2 Dy17 60.211(15) . .
O76 Dy2 Dy13 84.4(2) . .
O20 Dy2 Dy13 75.98(15) . .
O26 Dy2 Dy13 114.22(19) . .
O14 Dy2 Dy13 35.36(17) . .
O107 Dy2 Dy13 94.6(2) . .
O18 Dy2 Dy13 35.04(14) . .
O7 Dy2 Dy13 157.14(15) . .
O22 Dy2 Dy13 132.77(15) . .
Dy21 Dy2 Dy13 59.890(14) . .
Dy17 Dy2 Dy13 58.794(13) . .
O76 Dy2 Dy20 69.15(17) . .
O20 Dy2 Dy20 104.84(14) . .
O26 Dy2 Dy20 34.70(19) . .
O14 Dy2 Dy20 171.70(19) . .
O107 Dy2 Dy20 114.0(2) . .
O18 Dy2 Dy20 103.98(14) . .
O7 Dy2 Dy20 34.79(16) . .
O22 Dy2 Dy20 85.35(14) . .
Dy21 Dy2 Dy20 95.177(18) . .
Dy17 Dy2 Dy20 140.586(17) . .
Dy13 Dy2 Dy20 137.649(19) . .
O13 Dy3 O62 143.92(16) . .
O13 Dy3 O91 95.3(2) . .
O62 Dy3 O91 96.0(3) . .
O13 Dy3 O5 79.2(2) . .
O62 Dy3 O5 71.18(17) . .
O91 Dy3 O5 74.0(2) . .
O13 Dy3 O28 94.13(18) . .
O62 Dy3 O28 100.6(2) . .
O91 Dy3 O28 137.0(2) . .
O5 Dy3 O28 149.00(16) . .
O13 Dy3 O21 78.99(17) . .
O62 Dy3 O21 72.4(2) . .
O91 Dy3 O21 145.4(3) . .
O5 Dy3 O21 71.43(16) . .
O28 Dy3 O21 77.6(2) . .
O13 Dy3 O12 70.7(2) . .
O62 Dy3 O12 145.34(17) . .
O91 Dy3 O12 72.4(2) . .
O5 Dy3 O12 131.8(2) . .
O28 Dy3 O12 71.50(16) . .
O21 Dy3 O12 134.24(17) . .
O13 Dy3 O88 146.41(18) . .
O62 Dy3 O88 69.6(2) . .
O91 Dy3 O88 74.5(3) . .
O5 Dy3 O88 125.9(2) . .
O28 Dy3 O88 74.6(3) . .
O21 Dy3 O88 127.0(2) . .
O12 Dy3 O88 75.75(18) . .
O13 Dy3 Dy5 116.68(14) . .
O62 Dy3 Dy5 38.45(18) . .
O91 Dy3 Dy5 133.2(2) . .
O5 Dy3 Dy5 79.29(15) . .
O28 Dy3 Dy5 76.82(14) . .
O21 Dy3 Dy5 37.69(17) . .
O12 Dy3 Dy5 148.02(16) . .
O88 Dy3 Dy5 91.92(17) . .
O13 Dy3 Dy26 117.05(16) . .
O62 Dy3 Dy26 37.58(17) . .
O91 Dy3 Dy26 71.4(2) . .
O5 Dy3 Dy26 37.81(18) . .
O28 Dy3 Dy26 137.57(15) . .
O21 Dy3 Dy26 80.89(17) . .
O12 Dy3 Dy26 143.52(17) . .
O88 Dy3 Dy26 90.4(2) . .
Dy5 Dy3 Dy26 64.001(16) . .
O13 Dy3 Dy12 69.66(14) . .
O62 Dy3 Dy12 74.26(16) . .
O91 Dy3 Dy12 109.4(2) . .
O5 Dy3 Dy12 36.07(17) . .
O28 Dy3 Dy12 113.20(15) . .
O21 Dy3 Dy12 36.51(16) . .
O12 Dy3 Dy12 140.27(16) . .
O88 Dy3 Dy12 143.91(18) . .
Dy5 Dy3 Dy12 58.508(13) . .
Dy26 Dy3 Dy12 59.394(15) . .
O13 Dy3 Dy14 36.06(14) . .
O62 Dy3 Dy14 171.34(18) . .
O91 Dy3 Dy14 76.1(2) . .
O5 Dy3 Dy14 102.83(16) . .
O28 Dy3 Dy14 87.74(16) . .
O21 Dy3 Dy14 112.16(17) . .
O12 Dy3 Dy14 35.75(16) . .
O88 Dy3 Dy14 110.81(17) . .
Dy5 Dy3 Dy14 148.18(2) . .
Dy26 Dy3 Dy14 134.444(19) . .
Dy12 Dy3 Dy14 104.788(17) . .
O3 Dy4 O99 95.1(2) . .
O3 Dy4 O29 71.24(18) . .
O99 Dy4 O29 75.6(2) . .
O3 Dy4 O15 72.5(2) . .
O99 Dy4 O15 147.1(2) . .
O29 Dy4 O15 71.58(16) . .
O3 Dy4 O4 145.0(2) . .
O99 Dy4 O4 72.5(2) . .
O29 Dy4 O4 132.55(17) . .
O15 Dy4 O4 133.8(2) . .
O3 Dy4 O41 146.64(15) . .
O99 Dy4 O41 100.5(3) . .
O29 Dy4 O41 84.3(2) . .
O15 Dy4 O41 78.50(18) . .
O4 Dy4 O41 68.34(16) . .
O3 Dy4 O51 67.87(18) . .
O99 Dy4 O51 72.9(3) . .
O29 Dy4 O51 124.8(2) . .
O15 Dy4 O51 125.62(18) . .
O4 Dy4 O51 77.13(18) . .
O41 Dy4 O51 145.1(2) . .
O3 Dy4 O1 100.3(2) . .
O99 Dy4 O1 137.5(2) . .
O29 Dy4 O1 146.88(14) . .
O15 Dy4 O1 75.3(2) . .
O4 Dy4 O1 72.3(2) . .
O41 Dy4 O1 87.81(18) . .
O51 Dy4 O1 76.72(17) . .
O3 Dy4 Dy11 39.01(14) . .
O99 Dy4 Dy11 133.1(2) . .
O29 Dy4 Dy11 79.11(17) . .
O15 Dy4 Dy11 37.09(18) . .
O4 Dy4 Dy11 147.35(16) . .
O41 Dy4 Dy11 115.49(14) . .
O51 Dy4 Dy11 90.92(18) . .
O1 Dy4 Dy11 75.45(16) . .
O3 Dy4 Dy25 36.86(16) . .
O99 Dy4 Dy25 73.1(2) . .
O29 Dy4 Dy25 37.77(18) . .
O15 Dy4 Dy25 79.68(16) . .
O4 Dy4 Dy25 145.42(15) . .
O41 Dy4 Dy25 122.01(16) . .
O51 Dy4 Dy25 89.59(18) . .
O1 Dy4 Dy25 135.89(17) . .
Dy11 Dy4 Dy25 62.880(14) . .
O3 Dy4 Dy16 74.86(15) . .
O99 Dy4 Dy16 110.6(2) . .
O29 Dy4 Dy16 35.56(14) . .
O15 Dy4 Dy16 37.35(16) . .
O4 Dy4 Dy16 140.08(17) . .
O41 Dy4 Dy16 72.09(15) . .
O51 Dy4 Dy16 142.72(18) . .
O1 Dy4 Dy16 111.63(13) . .
Dy11 Dy4 Dy16 58.843(14) . .
Dy25 Dy4 Dy16 58.501(13) . .
O3 Dy4 Dy17 125.22(16) . .
O99 Dy4 Dy17 103.8(2) . .
O29 Dy4 Dy17 163.20(18) . .
O15 Dy4 Dy17 108.19(16) . .
O4 Dy4 Dy17 36.14(16) . .
O41 Dy4 Dy17 79.27(16) . .
O51 Dy4 Dy17 69.61(18) . .
O1 Dy4 Dy17 36.54(15) . .
Dy11 Dy4 Dy17 111.221(17) . .
Dy25 Dy4 Dy17 158.69(2) . .
Dy16 Dy4 Dy17 138.362(17) . .
O81 Dy5 O32 77.5(2) . .
O81 Dy5 O21 143.1(2) . .
O32 Dy5 O21 73.5(2) . .
O81 Dy5 O31 138.1(3) . .
O32 Dy5 O31 140.8(2) . .
O21 Dy5 O31 77.5(2) . .
O81 Dy5 O77 74.7(3) . .
O32 Dy5 O77 111.2(3) . .
O21 Dy5 O77 137.5(2) . .
O31 Dy5 O77 74.6(3) . .
O81 Dy5 O62 115.5(3) . .
O32 Dy5 O62 65.8(2) . .
O21 Dy5 O62 72.2(2) . .
O31 Dy5 O62 80.6(2) . .
O77 Dy5 O62 72.2(3) . .
O81 Dy5 O8 75.3(2) . .
O32 Dy5 O8 80.46(17) . .
O21 Dy5 O8 77.74(15) . .
O31 Dy5 O8 118.40(18) . .
O77 Dy5 O8 144.25(17) . .
O62 Dy5 O8 139.71(17) . .
O81 Dy5 O52 86.5(3) . .
O32 Dy5 O52 146.7(2) . .
O21 Dy5 O52 105.7(2) . .
O31 Dy5 O52 66.9(2) . .
O77 Dy5 O52 92.0(3) . .
O62 Dy5 O52 146.8(2) . .
O8 Dy5 O52 67.24(16) . .
O81 Dy5 Dy12 105.24(19) . .
O32 Dy5 Dy12 38.52(18) . .
O21 Dy5 Dy12 38.97(15) . .
O31 Dy5 Dy12 116.29(17) . .
O77 Dy5 Dy12 144.7(2) . .
O62 Dy5 Dy12 76.67(17) . .
O8 Dy5 Dy12 63.11(15) . .
O52 Dy5 Dy12 123.28(17) . .
O81 Dy5 Dy3 149.9(2) . .
O32 Dy5 Dy3 77.09(14) . .
O21 Dy5 Dy3 38.26(15) . .
O31 Dy5 Dy3 63.80(16) . .
O77 Dy5 Dy3 99.92(17) . .
O62 Dy5 Dy3 37.63(18) . .
O8 Dy5 Dy3 115.76(15) . .
O52 Dy5 Dy3 123.50(15) . .
Dy12 Dy5 Dy3 62.072(14) . .
O81 Dy5 Dy26 91.9(2) . .
O32 Dy5 Dy26 33.80(16) . .
O21 Dy5 Dy26 76.38(17) . .
O31 Dy5 Dy26 113.58(17) . .
O77 Dy5 Dy26 86.2(2) . .
O62 Dy5 Dy26 33.32(16) . .
O8 Dy5 Dy26 113.74(16) . .
O52 Dy5 Dy26 177.87(17) . .
Dy12 Dy5 Dy26 58.537(16) . .
Dy3 Dy5 Dy26 58.030(14) . .
O36 Dy6 O43 125.8(2) . .
O36 Dy6 O24 123.4(3) . .
O43 Dy6 O24 72.0(2) . .
O36 Dy6 O65 74.2(3) . .
O43 Dy6 O65 76.7(3) . .
O24 Dy6 O65 148.6(2) . .
O36 Dy6 O44 145.3(2) . .
O43 Dy6 O44 82.3(2) . .
O24 Dy6 O44 81.6(2) . .
O65 Dy6 O44 96.8(3) . .
O36 Dy6 O61 73.7(3) . .
O43 Dy6 O61 149.3(2) . .
O24 Dy6 O61 77.4(2) . .
O65 Dy6 O61 134.0(2) . .
O44 Dy6 O61 91.4(2) . .
O36 Dy6 O16 67.61(17) . .
O43 Dy6 O16 71.60(17) . .
O24 Dy6 O16 71.48(17) . .
O65 Dy6 O16 96.53(18) . .
O44 Dy6 O16 147.00(15) . .
O61 Dy6 O16 100.71(18) . .
O36 Dy6 O34 77.4(2) . .
O43 Dy6 O34 130.4(2) . .
O24 Dy6 O34 136.4(2) . .
O65 Dy6 O34 68.6(2) . .
O44 Dy6 O34 68.3(2) . .
O61 Dy6 O34 72.8(2) . .
O16 Dy6 O34 144.67(15) . .
O36 Dy6 Dy9 89.1(2) . .
O43 Dy6 Dy9 79.56(18) . .
O24 Dy6 Dy9 36.90(15) . .
O65 Dy6 Dy9 133.91(18) . .
O44 Dy6 Dy9 118.47(17) . .
O61 Dy6 Dy9 77.21(16) . .
O16 Dy6 Dy9 38.10(18) . .
O34 Dy6 Dy9 149.53(17) . .
O36 Dy6 Dy18 90.83(17) . .
O43 Dy6 Dy18 37.24(16) . .
O24 Dy6 Dy18 78.93(14) . .
O65 Dy6 Dy18 74.70(17) . .
O44 Dy6 Dy18 119.57(14) . .
O61 Dy6 Dy18 137.28(16) . .
O16 Dy6 Dy18 37.58(17) . .
O34 Dy6 Dy18 143.25(17) . .
Dy9 Dy6 Dy18 62.674(14) . .
O36 Dy6 Dy1 143.15(17) . .
O43 Dy6 Dy1 36.48(18) . .
O24 Dy6 Dy1 37.27(16) . .
O65 Dy6 Dy1 112.37(17) . .
O44 Dy6 Dy1 71.45(14) . .
O61 Dy6 Dy1 113.17(16) . .
O16 Dy6 Dy1 75.57(15) . .
O34 Dy6 Dy1 139.42(15) . .
Dy9 Dy6 Dy1 59.578(14) . .
Dy18 Dy6 Dy1 58.849(13) . .
O36 Dy6 Dy22 111.97(18) . .
O43 Dy6 Dy22 102.79(17) . .
O24 Dy6 Dy22 114.44(15) . .
O65 Dy6 Dy22 74.68(18) . .
O44 Dy6 Dy22 34.74(15) . .
O61 Dy6 Dy22 87.87(16) . .
O16 Dy6 Dy22 170.67(19) . .
O34 Dy6 Dy22 34.98(15) . .
Dy9 Dy6 Dy22 149.748(19) . .
Dy18 Dy6 Dy22 134.496(19) . .
Dy1 Dy6 Dy22 104.567(17) . .
O64 Dy7 O19 145.6(2) . .
O64 Dy7 O54 104.2(3) . .
O19 Dy7 O54 72.40(17) . .
O64 Dy7 O67 72.4(3) . .
O19 Dy7 O67 130.84(18) . .
O54 Dy7 O67 143.3(3) . .
O64 Dy7 O35 75.4(3) . .
O19 Dy7 O35 70.28(16) . .
O54 Dy7 O35 78.8(2) . .
O67 Dy7 O35 132.0(2) . .
O64 Dy7 O12 77.3(2) . .
O19 Dy7 O12 127.3(2) . .
O54 Dy7 O12 66.02(18) . .
O67 Dy7 O12 77.79(19) . .
O35 Dy7 O12 127.80(16) . .
O64 Dy7 O6 95.9(2) . .
O19 Dy7 O6 71.0(2) . .
O54 Dy7 O6 139.13(18) . .
O67 Dy7 O6 76.67(19) . .
O35 Dy7 O6 72.26(16) . .
O12 Dy7 O6 154.4(2) . .
O64 Dy7 O28 139.2(3) . .
O19 Dy7 O28 75.20(17) . .
O54 Dy7 O28 85.3(2) . .
O67 Dy7 O28 76.7(2) . .
O35 Dy7 O28 145.0(2) . .
O12 Dy7 O28 70.69(16) . .
O6 Dy7 O28 102.17(16) . .
O64 Dy7 Dy23 74.4(2) . .
O19 Dy7 Dy23 76.42(15) . .
O54 Dy7 Dy23 115.17(17) . .
O67 Dy7 Dy23 99.41(18) . .
O35 Dy7 Dy23 37.08(16) . .
O12 Dy7 Dy23 151.00(13) . .
O6 Dy7 Dy23 37.84(15) . .
O28 Dy7 Dy23 137.37(16) . .
O64 Dy7 Dy10 132.5(2) . .
O19 Dy7 Dy10 36.91(16) . .
O54 Dy7 Dy10 109.28(17) . .
O67 Dy7 Dy10 97.62(19) . .
O35 Dy7 Dy10 79.11(15) . .
O12 Dy7 Dy10 147.53(13) . .
O6 Dy7 Dy10 37.72(15) . .
O28 Dy7 Dy10 76.96(16) . .
Dy23 Dy7 Dy10 61.321(14) . .
O64 Dy7 Dy15 110.9(2) . .
O19 Dy7 Dy15 36.25(15) . .
O54 Dy7 Dy15 62.21(18) . .
O67 Dy7 Dy15 154.17(19) . .
O35 Dy7 Dy15 36.55(16) . .
O12 Dy7 Dy15 128.02(17) . .
O6 Dy7 Dy15 77.50(18) . .
O28 Dy7 Dy15 108.56(18) . .
Dy23 Dy7 Dy15 59.085(15) . .
Dy10 Dy7 Dy15 60.573(15) . .
O64 Dy7 Dy3 108.0(2) . .
O19 Dy7 Dy3 104.41(14) . .
O54 Dy7 Dy3 76.11(17) . .
O67 Dy7 Dy3 70.72(18) . .
O35 Dy7 Dy3 154.78(16) . .
O12 Dy7 Dy3 35.88(13) . .
O6 Dy7 Dy3 130.60(15) . .
O28 Dy7 Dy3 35.12(16) . .
Dy23 Dy7 Dy3 167.917(19) . .
Dy10 Dy7 Dy3 112.016(16) . .
Dy15 Dy7 Dy3 128.174(18) . .
O80 Dy8 O98 81.4(3) . .
O80 Dy8 O41 77.5(3) . .
O98 Dy8 O41 130.0(3) . .
O80 Dy8 O4 93.9(2) . .
O98 Dy8 O4 157.37(18) . .
O41 Dy8 O4 69.44(18) . .
O80 Dy8 O37 152.9(3) . .
O98 Dy8 O37 123.3(3) . .
O41 Dy8 O37 77.5(2) . .
O4 Dy8 O37 67.49(19) . .
O80 Dy8 O93 77.3(3) . .
O98 Dy8 O93 81.3(3) . .
O41 Dy8 O93 135.3(3) . .
O4 Dy8 O93 76.1(2) . .
O37 Dy8 O93 114.6(3) . .
O80 Dy8 O86 129.4(3) . .
O98 Dy8 O86 81.2(3) . .
O41 Dy8 O86 144.9(3) . .
O4 Dy8 O86 85.0(2) . .
O37 Dy8 O86 70.6(3) . .
O93 Dy8 O86 53.3(3) . .
O80 Dy8 O8 133.4(2) . .
O98 Dy8 O8 80.44(19) . .
O41 Dy8 O8 82.19(16) . .
O4 Dy8 O8 117.3(2) . .
O37 Dy8 O8 52.04(18) . .
O93 Dy8 O8 140.4(2) . .
O86 Dy8 O8 89.28(19) . .
O80 Dy8 C132 103.2(3) . .
O98 Dy8 C132 80.3(3) . .
O41 Dy8 C132 148.7(3) . .
O4 Dy8 C132 79.3(3) . .
O37 Dy8 C132 92.9(3) . .
O93 Dy8 C132 26.4(3) . .
O86 Dy8 C132 26.9(3) . .
O8 Dy8 C132 115.4(3) . .
O80 Dy8 C166 151.86(18) . .
O98 Dy8 C166 102.4(2) . .
O41 Dy8 C166 79.05(19) . .
O4 Dy8 C166 92.2(2) . .
O37 Dy8 C166 25.7(2) . .
O93 Dy8 C166 130.8(2) . .
O86 Dy8 C166 78.45(19) . .
O8 Dy8 C166 26.4(2) . .
C132 Dy8 C166 105.0(3) . .
O80 Dy8 O52 74.3(2) . .
O98 Dy8 O52 82.1(2) . .
O41 Dy8 O52 48.7(2) . .
O4 Dy8 O52 118.15(16) . .
O37 Dy8 O52 96.6(2) . .
O93 Dy8 O52 148.8(2) . .
O86 Dy8 O52 147.9(3) . .
O8 Dy8 O52 60.96(14) . .
C132 Dy8 O52 162.3(3) . .
C166 Dy8 O52 78.63(18) . .
O80 Dy8 C157 72.09(19) . .
O98 Dy8 C157 106.2(2) . .
O41 Dy8 C157 23.9(2) . .
O4 Dy8 C157 93.2(2) . .
O37 Dy8 C157 88.79(19) . .
O93 Dy8 C157 146.8(2) . .
O86 Dy8 C157 158.44(19) . .
O8 Dy8 C157 72.49(19) . .
C132 Dy8 C157 170.9(4) . .
C166 Dy8 C157 80.2(3) . .
O52 Dy8 C157 25.0(2) . .
O24 Dy9 O39 140.6(2) . .
O24 Dy9 O11 72.08(15) . .
O39 Dy9 O11 118.86(19) . .
O24 Dy9 O16 72.97(17) . .
O39 Dy9 O16 77.3(2) . .
O11 Dy9 O16 67.5(2) . .
O24 Dy9 O74 143.3(2) . .
O39 Dy9 O74 71.9(2) . .
O11 Dy9 O74 75.96(19) . .
O16 Dy9 O74 110.7(2) . .
O24 Dy9 O33 77.4(2) . .
O39 Dy9 O33 140.2(3) . .
O11 Dy9 O33 77.27(18) . .
O16 Dy9 O33 139.30(19) . .
O74 Dy9 O33 78.4(2) . .
O24 Dy9 O63 76.3(2) . .
O39 Dy9 O63 73.8(2) . .
O11 Dy9 O63 140.20(19) . .
O16 Dy9 O63 80.63(19) . .
O74 Dy9 O63 140.1(3) . .
O33 Dy9 O63 118.6(2) . .
O24 Dy9 O71 108.7(2) . .
O39 Dy9 O71 83.0(3) . .
O11 Dy9 O71 145.76(17) . .
O16 Dy9 O71 146.56(16) . .
O74 Dy9 O71 88.0(3) . .
O33 Dy9 O71 69.9(2) . .
O63 Dy9 O71 68.0(2) . .
O24 Dy9 Dy6 37.35(16) . .
O39 Dy9 Dy6 104.88(18) . .
O11 Dy9 Dy6 77.16(16) . .
O16 Dy9 Dy6 39.24(16) . .
O74 Dy9 Dy6 146.5(2) . .
O33 Dy9 Dy6 114.42(17) . .
O63 Dy9 Dy6 63.04(19) . .
O71 Dy9 Dy6 125.15(16) . .
O24 Dy9 Dy1 38.26(14) . .
O39 Dy9 Dy1 151.4(2) . .
O11 Dy9 Dy1 37.24(16) . .
O16 Dy9 Dy1 77.34(17) . .
O74 Dy9 Dy1 105.42(18) . .
O33 Dy9 Dy1 62.15(18) . .
O63 Dy9 Dy1 114.44(18) . .
O71 Dy9 Dy1 125.52(17) . .
Dy6 Dy9 Dy1 61.089(15) . .
O24 Dy9 Dy18 76.22(17) . .
O39 Dy9 Dy18 93.3(2) . .
O11 Dy9 Dy18 34.55(17) . .
O16 Dy9 Dy18 34.39(15) . .
O74 Dy9 Dy18 87.6(2) . .
O33 Dy9 Dy18 111.51(18) . .
O63 Dy9 Dy18 114.36(19) . .
O71 Dy9 Dy18 175.04(17) . .
Dy6 Dy9 Dy18 59.042(14) . .
Dy1 Dy9 Dy18 58.143(14) . .
O70 Dy10 O42 147.6(2) . .
O70 Dy10 O40 73.5(2) . .
O42 Dy10 O40 138.6(2) . .
O70 Dy10 O19 130.5(2) . .
O42 Dy10 O19 73.40(17) . .
O40 Dy10 O19 69.54(16) . .
O70 Dy10 O6 124.82(17) . .
O42 Dy10 O6 80.25(16) . .
O40 Dy10 O6 71.02(17) . .
O19 Dy10 O6 71.4(2) . .
O70 Dy10 O45 81.2(3) . .
O42 Dy10 O45 86.3(3) . .
O40 Dy10 O45 114.1(2) . .
O19 Dy10 O45 144.24(19) . .
O6 Dy10 O45 76.46(17) . .
O70 Dy10 O49 78.5(3) . .
O42 Dy10 O49 90.8(2) . .
O40 Dy10 O49 96.1(2) . .
O19 Dy10 O49 73.95(16) . .
O6 Dy10 O49 145.32(16) . .
O45 Dy10 O49 136.8(2) . .
O70 Dy10 O46 77.5(2) . .
O42 Dy10 O46 70.1(2) . .
O40 Dy10 O46 149.1(2) . .
O19 Dy10 O46 125.26(15) . .
O6 Dy10 O46 136.94(17) . .
O45 Dy10 O46 71.2(2) . .
O49 Dy10 O46 67.3(2) . .
O70 Dy10 Dy7 151.15(17) . .
O42 Dy10 Dy7 61.28(15) . .
O40 Dy10 Dy7 77.88(17) . .
O19 Dy10 Dy7 36.72(17) . .
O6 Dy10 Dy7 38.33(15) . .
O45 Dy10 Dy7 107.64(18) . .
O49 Dy10 Dy7 108.52(16) . .
O46 Dy10 Dy7 131.28(16) . .
O70 Dy10 Dy15 97.1(2) . .
O42 Dy10 Dy15 109.41(17) . .
O40 Dy10 Dy15 36.30(16) . .
O19 Dy10 Dy15 36.01(16) . .
O6 Dy10 Dy15 77.50(17) . .
O45 Dy10 Dy15 146.63(15) . .
O49 Dy10 Dy15 74.05(16) . .
O46 Dy10 Dy15 141.32(16) . .
Dy7 Dy10 Dy15 60.163(14) . .
O70 Dy10 Dy23 94.41(17) . .
O42 Dy10 Dy23 115.14(15) . .
O40 Dy10 Dy23 36.83(17) . .
O19 Dy10 Dy23 74.73(13) . .
O6 Dy10 Dy23 36.14(16) . .
O45 Dy10 Dy23 88.46(15) . .
O49 Dy10 Dy23 130.69(16) . .
O46 Dy10 Dy23 158.94(15) . .
Dy7 Dy10 Dy23 59.336(13) . .
Dy15 Dy10 Dy23 58.319(14) . .
O70 Dy10 Dy19 112.35(18) . .
O42 Dy10 Dy19 35.41(16) . .
O40 Dy10 Dy19 173.85(16) . .
O19 Dy10 Dy19 104.55(15) . .
O6 Dy10 Dy19 105.84(16) . .
O45 Dy10 Dy19 69.54(16) . .
O49 Dy10 Dy19 83.58(16) . .
O46 Dy10 Dy19 35.95(17) . .
Dy7 Dy10 Dy19 96.374(17) . .
Dy15 Dy10 Dy19 138.511(18) . .
Dy23 Dy10 Dy19 141.21(2) . .
O90 Dy11 O15 145.7(2) 2_846 .
O90 Dy11 O25 134.6(3) 2_846 .
O15 Dy11 O25 78.95(19) . .
O90 Dy11 O38 77.9(3) 2_846 .
O15 Dy11 O38 74.28(19) . .
O25 Dy11 O38 142.5(2) . .
O90 Dy11 O3 113.96(19) 2_846 .
O15 Dy11 O3 72.6(2) . .
O25 Dy11 O3 80.27(15) . .
O38 Dy11 O3 67.10(15) . .
O90 Dy11 O27 78.5(3) 2_846 .
O15 Dy11 O27 75.82(17) . .
O25 Dy11 O27 121.7(2) . .
O38 Dy11 O27 76.3(2) . .
O3 Dy11 O27 136.65(17) . .
O90 Dy11 O68 71.6(3) 2_846 .
O15 Dy11 O68 136.01(18) . .
O25 Dy11 O68 75.3(3) . .
O38 Dy11 O68 107.2(3) . .
O3 Dy11 O68 68.34(18) . .
O27 Dy11 O68 148.1(2) . .
O90 Dy11 O9 84.8(2) 2_846 .
O15 Dy11 O9 106.0(2) . .
O25 Dy11 O9 69.74(15) . .
O38 Dy11 O9 142.99(15) . .
O3 Dy11 O9 149.5(2) . .
O27 Dy11 O9 68.29(16) . .
O68 Dy11 O9 97.72(18) . .
O90 Dy11 Dy16 107.5(2) 2_846 .
O15 Dy11 Dy16 39.24(16) . .
O25 Dy11 Dy16 117.90(19) . .
O38 Dy11 Dy16 38.45(19) . .
O3 Dy11 Dy16 76.68(17) . .
O27 Dy11 Dy16 60.11(17) . .
O68 Dy11 Dy16 139.98(18) . .
O9 Dy11 Dy16 122.25(17) . .
O90 Dy11 Dy4 149.2(2) 2_846 .
O15 Dy11 Dy4 38.63(14) . .
O25 Dy11 Dy4 64.65(17) . .
O38 Dy11 Dy4 78.12(17) . .
O3 Dy11 Dy4 37.58(17) . .
O27 Dy11 Dy4 113.87(17) . .
O68 Dy11 Dy4 97.63(18) . .
O9 Dy11 Dy4 125.75(16) . .
Dy16 Dy11 Dy4 62.063(15) . .
O90 Dy11 Dy25 90.0(2) 2_846 .
O15 Dy11 Dy25 77.85(16) . .
O25 Dy11 Dy25 115.07(15) . .
O38 Dy11 Dy25 33.75(15) . .
O3 Dy11 Dy25 34.94(15) . .
O27 Dy11 Dy25 109.58(16) . .
O68 Dy11 Dy25 81.62(18) . .
O9 Dy11 Dy25 174.61(16) . .
Dy16 Dy11 Dy25 58.406(14) . .
Dy4 Dy11 Dy25 59.585(15) . .
O7 Dy12 O32 146.13(15) . .
O7 Dy12 O5 129.1(2) . .
O32 Dy12 O5 71.88(17) . .
O7 Dy12 O22 72.00(17) . .
O32 Dy12 O22 102.4(2) . .
O5 Dy12 O22 149.70(17) . .
O7 Dy12 O21 135.04(18) . .
O32 Dy12 O21 72.6(2) . .
O5 Dy12 O21 71.39(17) . .
O22 Dy12 O21 78.5(2) . .
O7 Dy12 O125 74.0(3) . .
O32 Dy12 O125 90.7(3) . .
O5 Dy12 O125 74.3(2) . .
O22 Dy12 O125 136.0(2) . .
O21 Dy12 O125 145.1(3) . .
O7 Dy12 O53 67.61(17) . .
O32 Dy12 O53 146.0(2) . .
O5 Dy12 O53 79.76(18) . .
O22 Dy12 O53 92.6(2) . .
O21 Dy12 O53 80.9(2) . .
O125 Dy12 O53 99.5(3) . .
O7 Dy12 O115 77.9(3) . .
O32 Dy12 O115 68.7(3) . .
O5 Dy12 O115 127.6(3) . .
O22 Dy12 O115 73.1(3) . .
O21 Dy12 O115 124.7(2) . .
O125 Dy12 O115 73.1(3) . .
O53 Dy12 O115 145.4(3) . .
O7 Dy12 Dy5 150.00(16) . .
O32 Dy12 Dy5 38.13(17) . .
O5 Dy12 Dy5 80.04(16) . .
O22 Dy12 Dy5 78.39(17) . .
O21 Dy12 Dy5 38.38(16) . .
O125 Dy12 Dy5 128.2(3) . .
O53 Dy12 Dy5 119.29(17) . .
O115 Dy12 Dy5 89.2(2) . .
O7 Dy12 Dy26 142.06(17) . .
O32 Dy12 Dy26 38.32(16) . .
O5 Dy12 Dy26 37.55(17) . .
O22 Dy12 Dy26 139.99(17) . .
O21 Dy12 Dy26 80.59(18) . .
O125 Dy12 Dy26 68.1(3) . .
O53 Dy12 Dy26 117.26(18) . .
O115 Dy12 Dy26 91.9(3) . .
Dy5 Dy12 Dy26 64.204(17) . .
O7 Dy12 Dy3 138.63(14) . .
O32 Dy12 Dy3 74.82(14) . .
O5 Dy12 Dy3 36.03(17) . .
O22 Dy12 Dy3 113.75(16) . .
O21 Dy12 Dy3 36.50(15) . .
O125 Dy12 Dy3 110.2(2) . .
O53 Dy12 Dy3 71.17(17) . .
O115 Dy12 Dy3 143.4(3) . .
Dy5 Dy12 Dy3 59.420(13) . .
Dy26 Dy12 Dy3 59.034(16) . .
O7 Dy12 Dy20 33.81(14) . .
O32 Dy12 Dy20 170.05(17) . .
O5 Dy12 Dy20 101.92(17) . .
O22 Dy12 Dy20 86.85(17) . .
O21 Dy12 Dy20 113.38(17) . .
O125 Dy12 Dy20 80.0(3) . .
O53 Dy12 Dy20 34.90(17) . .
O115 Dy12 Dy20 111.4(3) . .
Dy5 Dy12 Dy20 150.09(2) . .
Dy26 Dy12 Dy20 132.928(19) . .
Dy3 Dy12 Dy20 104.969(17) . .
O96 Dy13 O18 87.02(18) . .
O96 Dy13 O97 101.6(3) . .
O18 Dy13 O97 142.49(18) . .
O96 Dy13 O2 76.08(19) . .
O18 Dy13 O2 70.5(2) . .
O97 Dy13 O2 76.26(19) . .
O96 Dy13 O3W 76.7(2) . .
O18 Dy13 O3W 148.14(18) . .
O97 Dy13 O3W 68.59(19) . .
O2 Dy13 O3W 129.4(2) . .
O96 Dy13 O23W 76.1(3) . .
O18 Dy13 O23W 76.7(2) . .
O97 Dy13 O23W 140.7(2) . .
O2 Dy13 O23W 137.7(3) . .
O3W Dy13 O23W 72.9(3) . .
O96 Dy13 O14 143.40(18) . .
O18 Dy13 O14 68.6(2) . .
O97 Dy13 O14 84.4(2) . .
O2 Dy13 O14 70.3(2) . .
O3W Dy13 O14 137.1(2) . .
O23W Dy13 O14 121.1(3) . .
O96 Dy13 O17W 143.1(4) . .
O18 Dy13 O17W 107.4(3) . .
O97 Dy13 O17W 87.5(3) . .
O2 Dy13 O17W 140.5(4) . .
O3W Dy13 O17W 73.6(4) . .
O23W Dy13 O17W 74.6(5) . .
O14 Dy13 O17W 72.5(4) . .
O96 Dy13 Dy17 112.6(2) . .
O18 Dy13 Dy17 77.39(16) . .
O97 Dy13 Dy17 65.53(19) . .
O2 Dy13 Dy17 36.74(17) . .
O3W Dy13 Dy17 134.12(18) . .
O23W Dy13 Dy17 152.2(3) . .
O14 Dy13 Dy17 37.45(17) . .
O17W Dy13 Dy17 103.8(4) . .
O96 Dy13 Dy21 69.31(18) . .
O18 Dy13 Dy21 36.53(17) . .
O97 Dy13 Dy21 112.93(19) . .
O2 Dy13 Dy21 36.67(14) . .
O3W Dy13 Dy21 145.6(2) . .
O23W Dy13 Dy21 103.0(3) . .
O14 Dy13 Dy21 75.10(15) . .
O17W Dy13 Dy21 139.5(3) . .
Dy17 Dy13 Dy21 59.721(13) . .
O96 Dy13 Dy2 122.42(18) . .
O18 Dy13 Dy2 36.24(18) . .
O97 Dy13 Dy2 118.5(2) . .
O2 Dy13 Dy2 75.53(16) . .
O3W Dy13 Dy2 154.0(2) . .
O23W Dy13 Dy2 93.5(3) . .
O14 Dy13 Dy2 34.63(15) . .
O17W Dy13 Dy2 81.5(3) . .
Dy17 Dy13 Dy2 59.173(15) . .
Dy21 Dy13 Dy2 58.097(14) . .
O106 Dy14 O54 128.5(2) . .
O106 Dy14 O12 159.1(2) . .
O54 Dy14 O12 66.49(19) . .
O106 Dy14 O1W 79.5(3) . .
O54 Dy14 O1W 150.77(18) . .
O12 Dy14 O1W 89.34(19) . .
O106 Dy14 O13 122.64(19) . .
O54 Dy14 O13 81.02(16) . .
O12 Dy14 O13 70.2(2) . .
O1W Dy14 O13 75.18(17) . .
O106 Dy14 O111 80.0(3) . .
O54 Dy14 O111 74.5(2) . .
O12 Dy14 O111 92.4(2) . .
O1W Dy14 O111 125.0(3) . .
O13 Dy14 O111 154.3(2) . .
O106 Dy14 O82 81.8(2) . .
O54 Dy14 O82 113.9(2) . .
O12 Dy14 O82 78.19(18) . .
O1W Dy14 O82 74.23(19) . .
O13 Dy14 O82 135.72(19) . .
O111 Dy14 O82 52.6(3) . .
O106 Dy14 O33 81.5(2) . .
O54 Dy14 O33 53.3(2) . .
O12 Dy14 O33 117.66(17) . .
O1W Dy14 O33 138.97(19) . .
O13 Dy14 O33 85.26(18) . .
O111 Dy14 O33 86.5(3) . .
O82 Dy14 O33 137.9(2) . .
O106 Dy14 C159 77.9(3) . .
O54 Dy14 C159 96.6(3) . .
O12 Dy14 C159 86.4(3) . .
O1W Dy14 C159 98.0(3) . .
O13 Dy14 C159 155.5(3) . .
O111 Dy14 C159 27.6(3) . .
O82 Dy14 C159 25.2(3) . .
O33 Dy14 C159 113.0(3) . .
O106 Dy14 C149 104.9(2) . .
O54 Dy14 C149 26.7(2) . .
O12 Dy14 C149 92.4(2) . .
O1W Dy14 C149 156.51(17) . .
O13 Dy14 C149 83.40(17) . .
O111 Dy14 C149 78.4(2) . .
O82 Dy14 C149 129.01(18) . .
O33 Dy14 C149 26.6(2) . .
C159 Dy14 C149 105.5(4) . .
O106 Dy14 Dy3 149.1(2) . .
O54 Dy14 Dy3 76.96(17) . .
O12 Dy14 Dy3 36.46(14) . .
O1W Dy14 Dy3 73.81(18) . .
O13 Dy14 Dy3 34.88(17) . .
O111 Dy14 Dy3 128.5(2) . .
O82 Dy14 Dy3 105.14(19) . .
O33 Dy14 Dy3 108.96(15) . .
C159 Dy14 Dy3 120.7(3) . .
C149 Dy14 Dy3 94.07(19) . .
O106 Dy14 Dy7 150.7(2) . .
O54 Dy14 Dy7 34.12(18) . .
O12 Dy14 Dy7 35.13(17) . .
O1W Dy14 Dy7 124.46(19) . .
O13 Dy14 Dy7 83.03(16) . .
O111 Dy14 Dy7 72.3(2) . .
O82 Dy14 Dy7 88.65(18) . .
O33 Dy14 Dy7 87.37(16) . .
C159 Dy14 Dy7 81.7(3) . .
C149 Dy14 Dy7 60.8(2) . .
Dy3 Dy14 Dy7 60.238(13) . .
O69 Dy15 O23 67.4(2) . .
O69 Dy15 O19 72.5(2) . .
O23 Dy15 O19 131.97(15) . .
O69 Dy15 O35 141.4(3) . .
O23 Dy15 O35 150.1(2) . .
O19 Dy15 O35 70.39(15) . .
O69 Dy15 O72 109.3(3) . .
O23 Dy15 O72 72.5(2) . .
O19 Dy15 O72 148.0(2) . .
O35 Dy15 O72 96.9(2) . .
O69 Dy15 O40 84.1(2) . .
O23 Dy15 O40 129.2(2) . .
O19 Dy15 O40 69.08(16) . .
O35 Dy15 O40 73.2(2) . .
O72 Dy15 O40 79.2(2) . .
O69 Dy15 O10 81.83(18) . .
O23 Dy15 O10 72.42(18) . .
O19 Dy15 O10 76.9(2) . .
O35 Dy15 O10 99.59(17) . .
O72 Dy15 O10 134.99(19) . .
O40 Dy15 O10 145.74(16) . .
O69 Dy15 O83 146.0(3) . .
O23 Dy15 O83 81.3(2) . .
O19 Dy15 O83 125.7(2) . .
O35 Dy15 O83 68.8(3) . .
O72 Dy15 O83 71.4(3) . .
O40 Dy15 O83 127.8(2) . .
O10 Dy15 O83 76.16(17) . .
O69 Dy15 Dy23 122.44(19) . .
O23 Dy15 Dy23 148.09(15) . .
O19 Dy15 Dy23 77.04(15) . .
O35 Dy15 Dy23 37.65(16) . .
O72 Dy15 Dy23 75.7(2) . .
O40 Dy15 Dy23 39.20(15) . .
O10 Dy15 Dy23 135.84(18) . .
O83 Dy15 Dy23 91.17(18) . .
O69 Dy15 Dy7 108.3(2) . .
O23 Dy15 Dy7 150.60(16) . .
O19 Dy15 Dy7 36.03(15) . .
O35 Dy15 Dy7 36.89(15) . .
O72 Dy15 Dy7 132.6(2) . .
O40 Dy15 Dy7 76.87(18) . .
O10 Dy15 Dy7 78.18(18) . .
O83 Dy15 Dy7 92.4(2) . .
Dy23 Dy15 Dy7 59.991(14) . .
O69 Dy15 Dy10 65.5(2) . .
O23 Dy15 Dy10 131.66(14) . .
O19 Dy15 Dy10 35.98(15) . .
O35 Dy15 Dy10 78.22(16) . .
O72 Dy15 Dy10 114.01(19) . .
O40 Dy15 Dy10 35.84(15) . .
O10 Dy15 Dy10 110.25(16) . .
O83 Dy15 Dy10 147.0(2) . .
Dy23 Dy15 Dy10 61.170(13) . .
Dy7 Dy15 Dy10 59.264(15) . .
O69 Dy15 Dy1 75.91(18) . .
O23 Dy15 Dy1 37.38(16) . .
O19 Dy15 Dy1 108.18(15) . .
O35 Dy15 Dy1 125.97(16) . .
O72 Dy15 Dy1 103.0(2) . .
O40 Dy15 Dy1 159.51(16) . .
O10 Dy15 Dy1 35.61(18) . .
O83 Dy15 Dy1 71.05(18) . .
Dy23 Dy15 Dy1 161.285(18) . .
Dy7 Dy15 Dy1 113.457(18) . .
Dy10 Dy15 Dy1 133.021(15) . .
O46 Dy16 O29 126.9(2) . .
O46 Dy16 O38 149.0(2) . .
O29 Dy16 O38 72.6(2) . .
O46 Dy16 O58 73.8(2) . .
O29 Dy16 O58 74.1(2) . .
O38 Dy16 O58 92.6(3) . .
O46 Dy16 O49 70.7(2) . .
O29 Dy16 O49 150.1(2) . .
O38 Dy16 O49 104.3(3) . .
O58 Dy16 O49 135.5(2) . .
O46 Dy16 O15 132.73(17) . .
O29 Dy16 O15 71.49(17) . .
O38 Dy16 O15 72.84(18) . .
O58 Dy16 O15 145.25(17) . .
O49 Dy16 O15 79.20(17) . .
O46 Dy16 O17 65.63(16) . .
O29 Dy16 O17 81.21(18) . .
O38 Dy16 O17 145.31(16) . .
O58 Dy16 O17 101.8(2) . .
O49 Dy16 O17 87.19(19) . .
O15 Dy16 O17 77.6(2) . .
O46 Dy16 O104 78.8(2) . .
O29 Dy16 O104 129.40(19) . .
O38 Dy16 O104 70.7(2) . .
O58 Dy16 O104 74.12(19) . .
O49 Dy16 O104 73.46(18) . .
O15 Dy16 O104 126.4(2) . .
O17 Dy16 O104 143.6(2) . .
O46 Dy16 Dy11 151.44(15) . .
O29 Dy16 Dy11 79.44(18) . .
O38 Dy16 Dy11 38.78(17) . .
O58 Dy16 Dy11 130.3(2) . .
O49 Dy16 Dy11 80.74(19) . .
O15 Dy16 Dy11 37.37(18) . .
O17 Dy16 Dy11 114.92(17) . .
O104 Dy16 Dy11 92.5(2) . .
O46 Dy16 Dy25 142.99(16) . .
O29 Dy16 Dy25 39.15(18) . .
O38 Dy16 Dy25 37.61(16) . .
O58 Dy16 Dy25 69.24(19) . .
O49 Dy16 Dy25 141.33(19) . .
O15 Dy16 Dy25 81.07(16) . .
O17 Dy16 Dy25 120.34(15) . .
O104 Dy16 Dy25 92.58(19) . .
Dy11 Dy16 Dy25 63.669(15) . .
O46 Dy16 Dy4 134.58(16) . .
O29 Dy16 Dy4 35.75(16) . .
O38 Dy16 Dy4 75.95(16) . .
O58 Dy16 Dy4 109.50(16) . .
O49 Dy16 Dy4 114.40(16) . .
O15 Dy16 Dy4 37.06(14) . .
O17 Dy16 Dy4 69.53(16) . .
O104 Dy16 Dy4 146.6(2) . .
Dy11 Dy16 Dy4 59.094(15) . .
Dy25 Dy16 Dy4 60.374(14) . .
O46 Dy16 Dy19 33.94(16) . .
O29 Dy16 Dy19 100.42(19) . .
O38 Dy16 Dy19 172.13(16) . .
O58 Dy16 Dy19 81.7(2) . .
O49 Dy16 Dy19 83.5(2) . .
O15 Dy16 Dy19 108.86(18) . .
O17 Dy16 Dy19 32.88(17) . .
O104 Dy16 Dy19 112.7(2) . .
Dy11 Dy16 Dy19 144.979(18) . .
Dy25 Dy16 Dy19 134.553(18) . .
Dy4 Dy16 Dy19 100.661(17) . .
O37 Dy17 O2 141.03(17) . .
O37 Dy17 O66 107.6(3) . .
O2 Dy17 O66 93.5(2) . .
O37 Dy17 O14 82.03(17) . .
O2 Dy17 O14 71.4(2) . .
O66 Dy17 O14 76.2(2) . .
O37 Dy17 O4 68.22(17) . .
O2 Dy17 O4 150.4(2) . .
O66 Dy17 O4 76.11(19) . .
O14 Dy17 O4 130.2(2) . .
O37 Dy17 O20 73.44(18) . .
O2 Dy17 O20 70.7(2) . .
O66 Dy17 O20 145.03(19) . .
O14 Dy17 O20 69.2(2) . .
O4 Dy17 O20 131.7(2) . .
O37 Dy17 O1 87.47(17) . .
O2 Dy17 O1 99.2(2) . .
O66 Dy17 O1 137.0(2) . .
O14 Dy17 O1 146.7(2) . .
O4 Dy17 O1 72.7(2) . .
O20 Dy17 O1 77.5(2) . .
O37 Dy17 O60 147.7(2) . .
O2 Dy17 O60 69.54(18) . .
O66 Dy17 O60 72.3(3) . .
O14 Dy17 O60 127.25(17) . .
O4 Dy17 O60 80.84(18) . .
O20 Dy17 O60 125.82(18) . .
O1 Dy17 O60 74.18(16) . .
O37 Dy17 Dy13 119.67(18) . .
O2 Dy17 Dy13 37.36(16) . .
O66 Dy17 Dy13 71.36(19) . .
O14 Dy17 Dy13 38.00(18) . .
O4 Dy17 Dy13 147.38(14) . .
O20 Dy17 Dy13 78.01(15) . .
O1 Dy17 Dy13 135.57(17) . .
O60 Dy17 Dy13 91.43(17) . .
O37 Dy17 Dy21 109.66(17) . .
O2 Dy17 Dy21 37.19(14) . .
O66 Dy17 Dy21 129.3(2) . .
O14 Dy17 Dy21 76.17(17) . .
O4 Dy17 Dy21 150.52(15) . .
O20 Dy17 Dy21 36.25(18) . .
O1 Dy17 Dy21 77.82(16) . .
O60 Dy17 Dy21 92.52(18) . .
Dy13 Dy17 Dy21 60.715(13) . .
O37 Dy17 Dy2 63.76(17) . .
O2 Dy17 Dy2 78.17(17) . .
O66 Dy17 Dy2 111.8(2) . .
O14 Dy17 Dy2 36.60(14) . .
O4 Dy17 Dy2 131.46(17) . .
O20 Dy17 Dy2 35.83(17) . .
O1 Dy17 Dy2 110.93(15) . .
O60 Dy17 Dy2 147.69(18) . .
Dy13 Dy17 Dy2 62.033(14) . .
Dy21 Dy17 Dy2 59.338(14) . .
O37 Dy17 Dy4 78.97(18) . .
O2 Dy17 Dy4 127.20(17) . .
O66 Dy17 Dy4 105.42(19) . .
O14 Dy17 Dy4 160.51(18) . .
O4 Dy17 Dy4 36.33(15) . .
O20 Dy17 Dy4 108.94(15) . .
O1 Dy17 Dy4 36.81(16) . .
O60 Dy17 Dy4 70.34(17) . .
Dy13 Dy17 Dy4 161.33(2) . .
Dy21 Dy17 Dy4 114.451(17) . .
Dy2 Dy17 Dy4 133.250(16) . .
O55 Dy18 O48 140.4(3) . .
O55 Dy18 O16 106.9(2) . .
O48 Dy18 O16 83.76(19) . .
O55 Dy18 O43 143.3(3) . .
O48 Dy18 O43 76.3(2) . .
O16 Dy18 O43 72.28(17) . .
O55 Dy18 O11 74.1(2) . .
O48 Dy18 O11 142.10(18) . .
O16 Dy18 O11 67.3(2) . .
O43 Dy18 O11 72.07(18) . .
O55 Dy18 O92 83.4(3) . .
O48 Dy18 O92 112.2(3) . .
O16 Dy18 O92 141.4(2) . .
O43 Dy18 O92 77.7(2) . .
O11 Dy18 O92 80.9(2) . .
O55 Dy18 O7W 73.2(2) . .
O48 Dy18 O7W 71.77(18) . .
O16 Dy18 O7W 78.61(18) . .
O43 Dy18 O7W 138.57(16) . .
O11 Dy18 O7W 122.2(2) . .
O92 Dy18 O7W 139.00(19) . .
O55 Dy18 N21 83.6(2) . 1_655
O48 Dy18 N21 71.14(19) . 1_655
O16 Dy18 N21 149.48(18) . 1_655
O43 Dy18 N21 116.3(2) . 1_655
O11 Dy18 N21 142.68(18) . 1_655
O92 Dy18 N21 66.9(2) . 1_655
O7W Dy18 N21 77.2(2) . 1_655
O55 Dy18 Dy1 105.0(2) . .
O48 Dy18 Dy1 114.56(18) . .
O16 Dy18 Dy1 77.90(17) . .
O43 Dy18 Dy1 38.29(17) . .
O11 Dy18 Dy1 37.88(16) . .
O92 Dy18 Dy1 63.5(2) . .
O7W Dy18 Dy1 154.7(2) . .
N21 Dy18 Dy1 128.0(2) 1_655 .
O55 Dy18 Dy6 142.3(2) . .
O48 Dy18 Dy6 65.80(18) . .
O16 Dy18 Dy6 38.66(17) . .
O43 Dy18 Dy6 36.87(16) . .
O11 Dy18 Dy6 76.37(14) . .
O92 Dy18 Dy6 114.48(18) . .
O7W Dy18 Dy6 104.35(16) . .
N21 Dy18 Dy6 133.47(19) 1_655 .
Dy1 Dy18 Dy6 61.058(14) . .
O55 Dy18 Dy9 84.3(2) . .
O48 Dy18 Dy9 117.34(19) . .
O16 Dy18 Dy9 34.35(17) . .
O43 Dy18 Dy9 75.78(19) . .
O11 Dy18 Dy9 34.30(15) . .
O92 Dy18 Dy9 114.8(2) . .
O7W Dy18 Dy9 96.1(2) . .
N21 Dy18 Dy9 167.4(2) 1_655 .
Dy1 Dy18 Dy9 58.823(15) . .
Dy6 Dy18 Dy9 58.284(15) . .
O17 Dy19 O84 132.40(18) . .
O17 Dy19 O8W 85.5(2) . .
O84 Dy19 O8W 83.0(2) . .
O17 Dy19 O73 142.7(2) . .
O84 Dy19 O73 83.5(3) . .
O8W Dy19 O73 90.5(2) . .
O17 Dy19 O46 67.13(18) . .
O84 Dy19 O46 157.1(2) . .
O8W Dy19 O46 87.7(2) . .
O73 Dy19 O46 75.7(3) . .
O17 Dy19 O42 88.57(18) . .
O84 Dy19 O42 115.5(3) . .
O8W Dy19 O42 158.8(2) . .
O73 Dy19 O42 82.0(2) . .
O46 Dy19 O42 71.3(2) . .
O17 Dy19 O31 89.28(18) . .
O84 Dy19 O31 76.4(3) . .
O8W Dy19 O31 146.7(2) . .
O73 Dy19 O31 112.6(2) . .
O46 Dy19 O31 120.3(2) . .
O42 Dy19 O31 53.3(2) . .
O17 Dy19 O52 51.59(17) . .
O84 Dy19 O52 81.8(3) . .
O8W Dy19 O52 87.4(2) . .
O73 Dy19 O52 165.3(3) . .
O46 Dy19 O52 118.7(2) . .
O42 Dy19 O52 104.8(2) . .
O31 Dy19 O52 64.1(2) . .
O17 Dy19 C169 88.0(2) . .
O84 Dy19 C169 96.6(2) . .
O8W Dy19 C169 170.8(2) . .
O73 Dy19 C169 98.64(19) . .
O46 Dy19 C169 95.8(2) . .
O42 Dy19 C169 26.9(2) . .
O31 Dy19 C169 26.4(2) . .
O52 Dy19 C169 83.50(19) . .
O17 Dy19 C157 25.4(2) . .
O84 Dy19 C157 107.3(2) . .
O8W Dy19 C157 84.5(2) . .
O73 Dy19 C157 167.4(2) . .
O46 Dy19 C157 92.5(2) . .
O42 Dy19 C157 98.65(19) . .
O31 Dy19 C157 77.1(2) . .
O52 Dy19 C157 26.3(2) . .
C169 Dy19 C157 86.9(3) . .
O17 Dy19 Dy10 82.58(16) . .
O84 Dy19 Dy10 140.14(17) . .
O8W Dy19 Dy10 124.2(2) . .
O73 Dy19 Dy10 69.3(2) . .
O46 Dy19 Dy10 37.88(14) . .
O42 Dy19 Dy10 34.67(17) . .
O31 Dy19 Dy10 87.51(15) . .
O52 Dy19 Dy10 123.50(16) . .
C169 Dy19 Dy10 61.2(2) . .
C157 Dy19 Dy10 104.1(2) . .
O17 Dy19 Dy16 34.73(18) . .
O84 Dy19 Dy16 158.57(17) . .
O8W Dy19 Dy16 79.1(2) . .
O73 Dy19 Dy16 108.2(2) . .
O46 Dy19 Dy16 33.62(15) . .
O42 Dy19 Dy16 84.48(19) . .
O31 Dy19 Dy16 113.40(18) . .
O52 Dy19 Dy16 85.71(17) . .
C169 Dy19 Dy16 99.2(2) . .
C157 Dy19 Dy16 59.5(2) . .
Dy10 Dy19 Dy16 61.087(14) . .
O87 Dy20 O122 98.2(5) . .
O87 Dy20 O110 78.2(2) . .
O122 Dy20 O110 69.7(5) . .
O87 Dy20 O7 155.65(19) . .
O122 Dy20 O7 72.8(5) . .
O110 Dy20 O7 77.4(2) . .
O87 Dy20 O53 135.8(2) . .
O122 Dy20 O53 96.7(5) . .
O110 Dy20 O53 145.8(2) . .
O7 Dy20 O53 68.43(16) . .
O87 Dy20 O26 108.2(3) . .
O122 Dy20 O26 136.2(5) . .
O110 Dy20 O26 82.1(2) . .
O7 Dy20 O26 68.81(18) . .
O53 Dy20 O26 88.1(3) . .
O87 Dy20 O123 71.9(6) . .
O122 Dy20 O123 63.9(7) . .
O110 Dy20 O123 119.1(6) . .
O7 Dy20 O123 120.5(6) . .
O53 Dy20 O123 78.0(5) . .
O26 Dy20 O123 157.5(5) . .
O87 Dy20 O63 77.7(3) . .
O122 Dy20 O63 169.9(4) . .
O110 Dy20 O63 117.8(2) . .
O7 Dy20 O63 114.58(17) . .
O53 Dy20 O63 80.5(3) . .
O26 Dy20 O63 53.6(2) . .
O123 Dy20 O63 106.0(6) . .
O87 Dy20 C156 93.2(2) . .
O122 Dy20 C156 163.0(5) . .
O110 Dy20 C156 100.6(2) . .
O7 Dy20 C156 91.73(18) . .
O53 Dy20 C156 83.6(2) . .
O26 Dy20 C156 26.81(17) . .
O123 Dy20 C156 132.2(5) . .
O63 Dy20 C156 26.83(17) . .
O87 Dy20 C163 97.5(3) . .
O122 Dy20 C163 37.2(5) . .
O110 Dy20 C163 105.9(3) . .
O7 Dy20 C163 88.7(3) . .
O53 Dy20 C163 71.4(4) . .
O26 Dy20 C163 154.2(3) . .
O123 Dy20 C163 33.2(6) . .
O63 Dy20 C163 133.6(3) . .
C156 Dy20 C163 152.9(4) . .
O87 Dy20 Dy2 131.6(2) . .
O122 Dy20 Dy2 102.8(5) . .
O110 Dy20 Dy2 69.3(2) . .
O7 Dy20 Dy2 36.29(17) . .
O53 Dy20 Dy2 84.23(16) . .
O26 Dy20 Dy2 34.27(17) . .
O123 Dy20 Dy2 156.0(6) . .
O63 Dy20 Dy2 86.64(15) . .
C156 Dy20 Dy2 60.26(17) . .
C163 Dy20 Dy2 124.9(3) . .
O87 Dy20 Dy12 167.9(2) . .
O122 Dy20 Dy12 77.3(5) . .
O110 Dy20 Dy12 110.1(2) . .
O7 Dy20 Dy12 33.73(15) . .
O53 Dy20 Dy12 35.82(17) . .
O26 Dy20 Dy12 82.23(19) . .
O123 Dy20 Dy12 96.1(6) . .
O63 Dy20 Dy12 104.90(17) . .
C156 Dy20 Dy12 93.9(2) . .
C163 Dy20 Dy12 72.0(3) . .
Dy2 Dy20 Dy12 60.511(15) . .
O79 Dy21 O20 146.29(18) . .
O79 Dy21 O30 107.2(3) . .
O20 Dy21 O30 72.9(2) . .
O79 Dy21 O2 75.89(17) . .
O20 Dy21 O2 71.1(2) . .
O30 Dy21 O2 78.11(15) . .
O79 Dy21 O18 90.75(19) . .
O20 Dy21 O18 71.8(2) . .
O30 Dy21 O18 138.41(18) . .
O2 Dy21 O18 70.3(2) . .
O79 Dy21 O78 76.0(3) . .
O20 Dy21 O78 122.7(2) . .
O30 Dy21 O78 147.4(2) . .
O2 Dy21 O78 132.43(15) . .
O18 Dy21 O78 72.59(18) . .
O79 Dy21 O34 79.1(2) . .
O20 Dy21 O34 127.23(15) . .
O30 Dy21 O34 66.1(2) . .
O2 Dy21 O34 127.17(18) . .
O18 Dy21 O34 155.51(16) . .
O78 Dy21 O34 83.3(2) . .
O79 Dy21 O61 141.2(2) . .
O20 Dy21 O61 72.28(17) . .
O30 Dy21 O61 84.6(2) . .
O2 Dy21 O61 142.72(17) . .
O18 Dy21 O61 104.65(17) . .
O78 Dy21 O61 75.2(2) . .
O34 Dy21 O61 72.2(2) . .
O79 Dy21 Dy2 129.56(19) . .
O20 Dy21 Dy2 36.28(16) . .
O30 Dy21 Dy2 109.2(2) . .
O2 Dy21 Dy2 78.75(18) . .
O18 Dy21 Dy2 39.38(17) . .
O78 Dy21 Dy2 90.8(2) . .
O34 Dy21 Dy2 148.31(15) . .
O61 Dy21 Dy2 76.15(17) . .
O79 Dy21 Dy17 111.86(18) . .
O20 Dy21 Dy17 37.25(15) . .
O30 Dy21 Dy17 61.50(18) . .
O2 Dy21 Dy17 36.61(17) . .
O18 Dy21 Dy17 77.09(16) . .
O78 Dy21 Dy17 148.83(19) . .
O34 Dy21 Dy17 127.36(15) . .
O61 Dy21 Dy17 106.24(17) . .
Dy2 Dy21 Dy17 60.451(15) . .
O79 Dy21 Dy13 71.75(18) . .
O20 Dy21 Dy13 77.63(14) . .
O30 Dy21 Dy13 114.29(16) . .
O2 Dy21 Dy13 36.70(16) . .
O18 Dy21 Dy13 36.23(14) . .
O78 Dy21 Dy13 97.74(16) . .
O34 Dy21 Dy13 149.59(15) . .
O61 Dy21 Dy13 137.60(17) . .
Dy2 Dy21 Dy13 62.013(15) . .
Dy17 Dy21 Dy13 59.565(14) . .
O79 Dy21 Dy6 109.14(18) . .
O20 Dy21 Dy6 103.73(14) . .
O30 Dy21 Dy6 76.94(15) . .
O2 Dy21 Dy6 154.90(16) . .
O18 Dy21 Dy6 132.72(14) . .
O78 Dy21 Dy6 71.58(15) . .
O34 Dy21 Dy6 36.59(15) . .
O61 Dy21 Dy6 36.27(17) . .
Dy2 Dy21 Dy6 112.191(17) . .
Dy17 Dy21 Dy6 128.033(17) . .
Dy13 Dy21 Dy6 168.275(19) . .
O56 Dy22 O85 80.2(3) . .
O56 Dy22 O34 91.5(3) . .
O85 Dy22 O34 167.5(3) . .
O56 Dy22 O44 78.5(3) . .
O85 Dy22 O44 116.5(2) . .
O34 Dy22 O44 70.4(2) . .
O56 Dy22 O30 152.8(3) . .
O85 Dy22 O30 124.2(3) . .
O34 Dy22 O30 66.1(2) . .
O44 Dy22 O30 79.4(2) . .
O56 Dy22 O112 128.8(3) . .
O85 Dy22 O112 84.3(2) . .
O34 Dy22 O112 93.7(2) . .
O44 Dy22 O112 149.9(3) . .
O30 Dy22 O112 70.7(3) . .
O56 Dy22 O95 78.0(3) . .
O85 Dy22 O95 88.5(3) . .
O34 Dy22 O95 80.6(3) . .
O44 Dy22 O95 141.8(3) . .
O30 Dy22 O95 111.3(3) . .
O112 Dy22 O95 52.9(3) . .
O56 Dy22 O25 138.8(2) . .
O85 Dy22 O25 75.2(3) . .
O34 Dy22 O25 116.8(2) . .
O44 Dy22 O25 83.6(2) . .
O30 Dy22 O25 52.7(2) . .
O112 Dy22 O25 81.2(2) . .
O95 Dy22 O25 132.8(2) . .
O56 Dy22 C147 102.3(3) . .
O85 Dy22 C147 86.0(3) . .
O34 Dy22 C147 86.6(3) . .
O44 Dy22 C147 157.0(3) . .
O30 Dy22 C147 92.1(3) . .
O112 Dy22 C147 27.7(3) . .
O95 Dy22 C147 25.2(3) . .
O25 Dy22 C147 108.3(3) . .
O56 Dy22 C158 157.4(2) . .
O85 Dy22 C158 99.5(2) . .
O34 Dy22 C158 91.7(2) . .
O44 Dy22 C158 81.61(18) . .
O30 Dy22 C158 26.3(2) . .
O112 Dy22 C158 73.2(3) . .
O95 Dy22 C158 124.5(2) . .
O25 Dy22 C158 26.5(2) . .
C147 Dy22 C158 100.1(3) . .
O56 Dy22 Dy6 76.1(2) . .
O85 Dy22 Dy6 146.55(16) . .
O34 Dy22 Dy6 36.42(14) . .
O44 Dy22 Dy6 35.49(16) . .
O30 Dy22 Dy6 76.72(16) . .
O112 Dy22 Dy6 129.0(2) . .
O95 Dy22 Dy6 109.0(2) . .
O25 Dy22 Dy6 108.53(16) . .
C147 Dy22 Dy6 121.9(3) . .
C158 Dy22 Dy6 93.6(2) . .
O56 Dy22 Dy21 126.2(2) . .
O85 Dy22 Dy21 151.81(18) . .
O34 Dy22 Dy21 34.71(16) . .
O44 Dy22 Dy21 81.91(17) . .
O30 Dy22 Dy21 34.07(17) . .
O112 Dy22 Dy21 71.4(2) . .
O95 Dy22 Dy21 88.2(2) . .
O25 Dy22 Dy21 86.77(16) . .
C147 Dy22 Dy21 79.3(3) . .
C158 Dy22 Dy21 60.3(2) . .
Dy6 Dy22 Dy21 59.802(14) . .
O103 Dy23 O9W 72.9(3) . .
O103 Dy23 O50 116.3(2) . .
O9W Dy23 O50 69.8(3) . .
O103 Dy23 O35 78.1(2) . .
O9W Dy23 O35 120.7(2) . .
O50 Dy23 O35 79.1(3) . .
O103 Dy23 O6 79.71(19) . .
O9W Dy23 O6 144.7(3) . .
O50 Dy23 O6 144.27(17) . .
O35 Dy23 O6 73.19(16) . .
O103 Dy23 O40 142.46(19) . .
O9W Dy23 O40 143.1(3) . .
O50 Dy23 O40 80.7(2) . .
O35 Dy23 O40 72.6(2) . .
O6 Dy23 O40 69.81(17) . .
O103 Dy23 O57 86.5(2) . .
O9W Dy23 O57 77.8(2) . .
O50 Dy23 O57 130.9(3) . .
O35 Dy23 O57 149.9(3) . .
O6 Dy23 O57 78.81(17) . .
O40 Dy23 O57 107.8(2) . .
O103 Dy23 O108 136.0(3) . .
O9W Dy23 O108 81.1(3) . .
O50 Dy23 O108 85.6(2) . .
O35 Dy23 O108 145.8(2) . .
O6 Dy23 O108 105.0(2) . .
O40 Dy23 O108 74.8(2) . .
O57 Dy23 O108 53.1(3) . .
O103 Dy23 C6 110.3(4) . .
O9W Dy23 C6 77.6(3) . .
O50 Dy23 C6 109.6(3) . .
O35 Dy23 C6 161.7(2) . .
O6 Dy23 C6 91.9(2) . .
O40 Dy23 C6 92.6(3) . .
O57 Dy23 C6 25.4(3) . .
O108 Dy23 C6 27.7(4) . .
O103 Dy23 Dy15 115.8(2) . .
O9W Dy23 Dy15 132.7(2) . .
O50 Dy23 Dy15 65.02(17) . .
O35 Dy23 Dy15 37.78(17) . .
O6 Dy23 Dy15 79.28(17) . .
O40 Dy23 Dy15 38.42(16) . .
O57 Dy23 Dy15 145.06(17) . .
O108 Dy23 Dy15 108.0(2) . .
C6 Dy23 Dy15 130.3(3) . .
O103 Dy23 Dy7 65.27(19) . .
O9W Dy23 Dy7 135.7(2) . .
O50 Dy23 Dy7 116.53(18) . .
O35 Dy23 Dy7 37.55(17) . .
O6 Dy23 Dy7 38.36(16) . .
O40 Dy23 Dy7 77.20(16) . .
O57 Dy23 Dy7 112.44(19) . .
O108 Dy23 Dy7 140.64(19) . .
C6 Dy23 Dy7 129.9(3) . .
Dy15 Dy23 Dy7 60.924(15) . .
O103 Dy23 Dy10 115.47(18) . .
O9W Dy23 Dy10 161.5(2) . .
O50 Dy23 Dy10 116.23(18) . .
O35 Dy23 Dy10 77.76(14) . .
O6 Dy23 Dy10 36.05(17) . .
O40 Dy23 Dy10 35.65(16) . .
O57 Dy23 Dy10 86.10(16) . .
O108 Dy23 Dy10 81.99(19) . .
C6 Dy23 Dy10 84.0(2) . .
Dy15 Dy23 Dy10 60.510(14) . .
Dy7 Dy23 Dy10 59.343(14) . .
O118 Dy24 O47 129.1(3) 2_846 .
O118 Dy24 O10W 76.5(4) 2_846 .
O47 Dy24 O10W 77.6(2) . .
O118 Dy24 O23 154.5(3) 2_846 .
O47 Dy24 O23 68.9(2) . .
O10W Dy24 O23 92.9(2) . .
O118 Dy24 O69 130.6(3) 2_846 .
O47 Dy24 O69 77.4(3) . .
O10W Dy24 O69 151.6(3) . .
O23 Dy24 O69 65.5(2) . .
O118 Dy24 O105 78.9(3) 2_846 .
O47 Dy24 O105 135.7(2) . .
O10W Dy24 O105 77.8(3) . .
O23 Dy24 O105 76.1(2) . .
O69 Dy24 O105 112.0(2) . .
O118 Dy24 O113 84.1(4) 2_846 .
O47 Dy24 O113 143.8(3) . .
O10W Dy24 O113 130.8(3) . .
O23 Dy24 O113 85.6(2) . .
O69 Dy24 O113 68.5(3) . .
O105 Dy24 O113 54.1(3) . .
O118 Dy24 O27 83.6(3) 2_846 .
O47 Dy24 O27 88.8(2) . .
O10W Dy24 O27 139.6(2) . .
O23 Dy24 O27 117.5(2) . .
O69 Dy24 O27 52.7(2) . .
O105 Dy24 O27 132.4(2) . .
O113 Dy24 O27 80.4(2) . .
O118 Dy24 C30 80.4(4) 2_846 .
O47 Dy24 C30 148.8(3) . .
O10W Dy24 C30 104.4(4) . .
O23 Dy24 C30 79.8(3) . .
O69 Dy24 C30 90.3(3) . .
O105 Dy24 C30 27.1(4) . .
O113 Dy24 C30 27.0(4) . .
O27 Dy24 C30 106.5(3) . .
O118 Dy24 O9 82.4(2) 2_846 .
O47 Dy24 O9 50.07(16) . .
O10W Dy24 O9 79.4(2) . .
O23 Dy24 O9 118.85(15) . .
O69 Dy24 O9 94.63(16) . .
O105 Dy24 O9 153.3(2) . .
O113 Dy24 O9 142.3(2) . .
O27 Dy24 O9 63.19(15) . .
C30 Dy24 O9 161.0(3) . .
O118 Dy24 C168 106.4(3) 2_846 .
O47 Dy24 C168 84.47(19) . .
O10W Dy24 C168 158.3(2) . .
O23 Dy24 C168 92.04(19) . .
O69 Dy24 C168 26.61(19) . .
O105 Dy24 C168 123.9(2) . .
O113 Dy24 C168 70.6(2) . .
O27 Dy24 C168 26.23(18) . .
C30 Dy24 C168 97.3(3) . .
O9 Dy24 C168 79.67(18) . .
O118 Dy24 C167 105.2(3) 2_846 .
O47 Dy24 C167 25.31(19) . .
O10W Dy24 C167 75.5(2) . .
O23 Dy24 C167 94.2(2) . .
O69 Dy24 C167 87.4(2) . .
O105 Dy24 C167 151.1(2) . .
O113 Dy24 C167 153.7(2) . .
O27 Dy24 C167 76.3(2) . .
C30 Dy24 C167 174.1(3) . .
O9 Dy24 C167 24.89(19) . .
C168 Dy24 C167 83.0(3) . .
O101 Dy25 O94 91.5(2) . .
O101 Dy25 O38 99.58(19) . .
O94 Dy25 O38 142.5(3) . .
O101 Dy25 O100 83.1(2) . .
O94 Dy25 O100 70.9(3) . .
O38 Dy25 O100 145.6(3) . .
O101 Dy25 O3 144.3(2) . .
O94 Dy25 O3 82.2(2) . .
O38 Dy25 O3 67.90(17) . .
O100 Dy25 O3 126.6(2) . .
O101 Dy25 O29 74.9(2) . .
O94 Dy25 O29 77.0(3) . .
O38 Dy25 O29 71.7(2) . .
O100 Dy25 O29 140.3(3) . .
O3 Dy25 O29 69.37(18) . .
O101 Dy25 O4W 144.9(3) . .
O94 Dy25 O4W 102.9(2) . .
O38 Dy25 O4W 88.2(2) . .
O100 Dy25 O4W 72.0(2) . .
O3 Dy25 O4W 70.25(19) . .
O29 Dy25 O4W 139.23(19) . .
O101 Dy25 O2W 72.8(3) . .
O94 Dy25 O2W 144.6(2) . .
O38 Dy25 O2W 72.50(17) . .
O100 Dy25 O2W 75.78(18) . .
O3 Dy25 O2W 128.56(19) . .
O29 Dy25 O2W 126.1(2) . .
O4W Dy25 O2W 77.2(3) . .
O101 Dy25 Dy16 74.46(18) . .
O94 Dy25 Dy16 114.9(2) . .
O38 Dy25 Dy16 37.9(2) . .
O100 Dy25 Dy16 156.8(2) . .
O3 Dy25 Dy16 76.46(16) . .
O29 Dy25 Dy16 37.91(14) . .
O4W Dy25 Dy16 124.79(17) . .
O2W Dy25 Dy16 91.74(18) . .
O101 Dy25 Dy4 110.0(2) . .
O94 Dy25 Dy4 65.9(2) . .
O38 Dy25 Dy4 76.68(18) . .
O100 Dy25 Dy4 134.84(18) . .
O3 Dy25 Dy4 35.86(18) . .
O29 Dy25 Dy4 36.79(16) . .
O4W Dy25 Dy4 105.09(19) . .
O2W Dy25 Dy4 149.03(17) . .
Dy16 Dy25 Dy4 61.125(15) . .
O101 Dy25 Dy11 131.06(18) . .
O94 Dy25 Dy11 117.0(2) . .
O38 Dy25 Dy11 34.27(18) . .
O100 Dy25 Dy11 141.7(2) . .
O3 Dy25 Dy11 35.24(14) . .
O29 Dy25 Dy11 74.28(16) . .
O4W Dy25 Dy11 69.71(18) . .
O2W Dy25 Dy11 96.47(18) . .
Dy16 Dy25 Dy11 57.924(14) . .
Dy4 Dy25 Dy11 57.534(14) . .
O119 Dy26 O62 140.4(3) . .
O119 Dy26 O5 88.6(3) . .
O62 Dy26 O5 71.09(18) . .
O119 Dy26 O32 76.0(3) . .
O62 Dy26 O32 65.6(2) . .
O5 Dy26 O32 71.51(16) . .
O119 Dy26 O102 132.4(4) . .
O62 Dy26 O102 80.6(2) . .
O5 Dy26 O102 85.0(2) . .
O32 Dy26 O102 143.4(2) . .
O119 Dy26 O109 83.0(4) . .
O62 Dy26 O109 95.2(2) . .
O5 Dy26 O109 146.3(2) . .
O32 Dy26 O109 74.8(2) . .
O102 Dy26 O109 124.1(3) . .
O119 Dy26 O25W 73.3(5) . .
O62 Dy26 O25W 145.0(3) . .
O5 Dy26 O25W 131.6(3) . .
O32 Dy26 O25W 140.1(3) . .
O102 Dy26 O25W 76.4(3) . .
O109 Dy26 O25W 76.8(4) . .
O119 Dy26 O89 128.6(3) . .
O62 Dy26 O89 75.7(3) . .
O5 Dy26 O89 142.57(19) . .
O32 Dy26 O89 109.7(3) . .
O102 Dy26 O89 72.9(2) . .
O109 Dy26 O89 52.5(2) . .
O25W Dy26 O89 72.4(3) . .
O119 Dy26 O15W 64.8(4) . .
O62 Dy26 O15W 133.0(4) . .
O5 Dy26 O15W 71.8(4) . .
O32 Dy26 O15W 125.9(4) . .
O102 Dy26 O15W 68.4(4) . .
O109 Dy26 O15W 131.2(4) . .
O25W Dy26 O15W 59.9(5) . .
O89 Dy26 O15W 123.6(4) . .
O119 Dy26 C155 106.1(3) . .
O62 Dy26 C155 84.4(3) . .
O5 Dy26 C155 154.2(3) . .
O32 Dy26 C155 91.3(3) . .
O102 Dy26 C155 99.4(2) . .
O109 Dy26 C155 25.6(2) . .
O25W Dy26 C155 73.8(3) . .
O89 Dy26 C155 26.9(2) . .
O15W Dy26 C155 133.5(4) . .
O119 Dy26 Dy3 125.5(4) . .
O62 Dy26 Dy3 37.38(17) . .
O5 Dy26 Dy3 37.90(16) . .
O32 Dy26 Dy3 76.55(15) . .
O102 Dy26 Dy3 67.8(2) . .
O109 Dy26 Dy3 132.0(2) . .
O25W Dy26 Dy3 142.9(3) . .
O89 Dy26 Dy3 104.8(2) . .
O15W Dy26 Dy3 96.8(4) . .
C155 Dy26 Dy3 120.6(2) . .
O119 Dy26 Dy12 67.9(4) . .
O62 Dy26 Dy12 75.89(18) . .
O5 Dy26 Dy12 37.69(15) . .
O32 Dy26 Dy12 37.78(16) . .
O102 Dy26 Dy12 122.4(2) . .
O109 Dy26 Dy12 110.0(2) . .
O25W Dy26 Dy12 139.0(3) . .
O89 Dy26 Dy12 144.5(2) . .
O15W Dy26 Dy12 91.5(4) . .
C155 Dy26 Dy12 129.0(2) . .
Dy3 Dy26 Dy12 61.572(15) . .
O5W Zn1 O5W 180.0(7) . 2_945
O5W Zn1 O6W 90.1(3) . .
O5W Zn1 O6W 89.9(3) 2_945 .
O5W Zn1 O6W 89.9(3) . 2_945
O5W Zn1 O6W 90.1(3) 2_945 2_945
O6W Zn1 O6W 180.0(4) . 2_945
O5W Zn1 N12 90.3(2) . .
O5W Zn1 N12 89.7(2) 2_945 .
O6W Zn1 N12 88.0(3) . .
O6W Zn1 N12 92.0(3) 2_945 .
O5W Zn1 N12 89.7(2) . 2_945
O5W Zn1 N12 90.3(2) 2_945 2_945
O6W Zn1 N12 92.0(3) . 2_945
O6W Zn1 N12 88.0(3) 2_945 2_945
N12 Zn1 N12 180.0(6) . 2_945
O22W Zn2 N5 118.0(7) . 1_465
O22W Zn2 N25 118.1(7) . .
N5 Zn2 N25 100.7(4) 1_465 .
O22W Zn2 N9 107.7(6) . .
N5 Zn2 N9 108.4(3) 1_465 .
N25 Zn2 N9 102.6(4) . .
C158 O1 Dy17 119.4(4) . .
C158 O1 Dy4 123.6(5) . .
Dy17 O1 Dy4 106.7(2) . .
Dy17 O2 Dy21 106.2(2) . .
Dy17 O2 Dy13 105.9(3) . .
Dy21 O2 Dy13 106.6(3) . .
Dy4 O3 Dy25 107.3(3) . .
Dy4 O3 Dy11 103.4(2) . .
Dy25 O3 Dy11 109.8(2) . .
Dy8 O4 Dy17 109.4(3) . .
Dy8 O4 Dy4 108.2(2) . .
Dy17 O4 Dy4 107.5(3) . .
Dy26 O5 Dy3 104.3(3) . .
Dy26 O5 Dy12 104.8(2) . .
Dy3 O5 Dy12 107.9(3) . .
Dy10 O6 Dy23 107.8(3) . .
Dy10 O6 Dy7 104.0(2) . .
Dy23 O6 Dy7 103.8(2) . .
Dy12 O7 Dy20 112.5(2) . .
Dy12 O7 Dy2 110.5(2) . .
Dy20 O7 Dy2 108.9(3) . .
C166 O8 Dy5 140.8(4) . .
C166 O8 Dy8 93.8(4) . .
Dy5 O8 Dy8 119.1(3) . .
C167 O9 Dy11 142.1(5) . .
C167 O9 Dy24 85.7(4) . .
Dy11 O9 Dy24 102.0(2) . .
C149 O10 Dy1 122.3(5) . .
C149 O10 Dy15 118.9(4) . .
Dy1 O10 Dy15 108.2(3) . .
Dy1 O11 Dy9 105.4(2) . .
Dy1 O11 Dy18 103.8(3) . .
Dy9 O11 Dy18 111.2(2) . .
Dy14 O12 Dy7 110.3(3) . .
Dy14 O12 Dy3 107.8(2) . .
Dy7 O12 Dy3 108.4(2) . .
C165 O13 Dy3 141.7(4) . .
C165 O13 Dy14 106.8(4) . .
Dy3 O13 Dy14 109.1(2) . .
Dy2 O14 Dy17 106.5(2) . .
Dy2 O14 Dy13 110.0(3) . .
Dy17 O14 Dy13 104.6(3) . .
Dy11 O15 Dy4 104.3(3) . .
Dy11 O15 Dy16 103.4(3) . .
Dy4 O15 Dy16 105.6(3) . .
Dy9 O16 Dy18 111.3(2) . .
Dy9 O16 Dy6 102.7(3) . .
Dy18 O16 Dy6 103.8(3) . .
C157 O17 Dy19 104.7(5) . .
C157 O17 Dy16 139.7(5) . .
Dy19 O17 Dy16 112.4(3) . .
Dy13 O18 Dy21 107.2(3) . .
Dy13 O18 Dy2 108.7(3) . .
Dy21 O18 Dy2 102.3(2) . .
Dy7 O19 Dy10 106.4(3) . .
Dy7 O19 Dy15 107.7(2) . .
Dy10 O19 Dy15 108.0(3) . .
Dy2 O20 Dy21 107.3(3) . .
Dy2 O20 Dy17 107.2(2) . .
Dy21 O20 Dy17 106.5(3) . .
Dy5 O21 Dy3 104.0(3) . .
Dy5 O21 Dy12 102.6(2) . .
Dy3 O21 Dy12 107.0(3) . .
C166 O22 Dy12 122.4(5) . .
C166 O22 Dy2 120.2(4) . .
Dy12 O22 Dy2 107.8(3) . .
Dy15 O23 Dy24 109.8(3) . .
Dy15 O23 Dy1 107.0(3) . .
Dy24 O23 Dy1 107.9(2) . .
Dy9 O24 Dy6 105.7(2) . .
Dy9 O24 Dy1 104.7(2) . .
Dy6 O24 Dy1 106.2(3) . .
C158 O25 Dy11 140.0(5) . .
C158 O25 Dy22 94.1(5) . .
Dy11 O25 Dy22 118.6(3) . .
C156 O26 Dy2 145.5(5) . .
C156 O26 Dy20 98.6(4) . .
Dy2 O26 Dy20 111.0(3) . .
C168 O27 Dy11 141.0(4) . .
C168 O27 Dy24 93.9(4) . .
Dy11 O27 Dy24 114.5(3) . .
C169 O28 Dy3 122.8(5) . .
C169 O28 Dy7 119.3(4) . .
Dy3 O28 Dy7 108.8(2) . .
Dy16 O29 Dy4 108.7(3) . .
Dy16 O29 Dy25 102.9(2) . .
Dy4 O29 Dy25 105.4(3) . .
C158 O30 Dy21 151.5(5) . .
C158 O30 Dy22 97.3(5) . .
Dy21 O30 Dy22 110.9(3) . .
C169 O31 Dy5 143.7(5) . .
C169 O31 Dy19 94.1(5) . .
Dy5 O31 Dy19 117.1(2) . .
Dy5 O32 Dy12 103.3(3) . .
Dy5 O32 Dy26 113.2(2) . .
Dy12 O32 Dy26 103.9(2) . .
C149 O33 Dy9 141.1(4) . .
C149 O33 Dy14 94.4(5) . .
Dy9 O33 Dy14 117.1(3) . .
Dy22 O34 Dy21 111.6(2) . .
Dy22 O34 Dy6 108.6(2) . .
Dy21 O34 Dy6 107.2(3) . .
Dy23 O35 Dy15 104.6(3) . .
Dy23 O35 Dy7 105.4(3) . .
Dy15 O35 Dy7 106.6(2) . .
C60 O36 Dy6 142.4(5) . .
C166 O37 Dy17 149.1(5) . .
C166 O37 Dy8 100.2(5) . .
Dy17 O37 Dy8 110.6(3) . .
Dy25 O38 Dy16 104.5(3) . .
Dy25 O38 Dy11 112.0(3) . .
Dy16 O38 Dy11 102.8(3) . .
C72 O39 Dy9 146.9(5) . .
Dy10 O40 Dy15 107.9(2) . .
Dy10 O40 Dy23 107.5(3) . .
Dy15 O40 Dy23 102.4(2) . .
C157 O41 Dy8 108.4(5) . .
C157 O41 Dy4 135.6(5) . .
Dy8 O41 Dy4 109.4(2) . .
C169 O42 Dy10 150.5(5) . .
C169 O42 Dy19 96.8(4) . .
Dy10 O42 Dy19 109.9(3) . .
Dy6 O43 Dy1 107.4(3) . .
Dy6 O43 Dy18 105.9(3) . .
Dy1 O43 Dy18 103.4(2) . .
C167 O44 Dy22 110.3(5) . .
C167 O44 Dy6 136.6(4) . .
Dy22 O44 Dy6 109.8(3) . .
C12 O45 Dy10 133.3(5) . .
Dy16 O46 Dy19 112.4(2) . .
Dy16 O46 Dy10 110.3(3) . .
Dy19 O46 Dy10 106.2(3) . .
C167 O47 Dy1 140.2(5) . .
C167 O47 Dy24 105.2(5) . .
Dy1 O47 Dy24 113.0(3) . .
C78 O48 Dy18 144.6(6) . .
C168 O49 Dy16 116.7(4) . .
C168 O49 Dy10 124.7(4) . .
Dy16 O49 Dy10 109.8(3) . .
C120 O50 Dy23 142.9(5) . .
C48 O51 Dy4 139.2(5) . .
C157 O52 Dy5 136.9(4) . .
C157 O52 Dy19 85.5(4) . .
Dy5 O52 Dy19 101.7(2) . .
C157 O52 Dy8 81.3(4) . .
Dy5 O52 Dy8 100.2(2) . .
Dy19 O52 Dy8 157.7(3) . .
C165 O53 Dy20 112.0(5) . .
C165 O53 Dy12 136.7(5) . .
Dy20 O53 Dy12 109.3(3) . .
C149 O54 Dy7 148.9(5) . .
C149 O54 Dy14 99.2(4) . .
Dy7 O54 Dy14 111.7(3) . .
C66 O55 Dy18 140.4(6) . .
C96 O56 Dy22 154.7(8) . .
C6 O57 Dy23 94.2(6) . .
C18 O58 Dy16 138.0(5) . .
C114 O59 Dy1 137.1(5) . .
C48 O60 Dy17 134.6(5) . .
C156 O61 Dy6 121.3(4) . .
C156 O61 Dy21 117.4(4) . .
Dy6 O61 Dy21 106.5(3) . .
Dy3 O62 Dy26 105.0(3) . .
Dy3 O62 Dy5 103.9(3) . .
Dy26 O62 Dy5 112.8(2) . .
C156 O63 Dy9 144.8(5) . .
C156 O63 Dy20 93.9(5) . .
Dy9 O63 Dy20 119.6(3) . .
C90 O64 Dy7 124.8(5) . .
C78 O65 Dy6 127.0(5) . .
C54 O66 Dy17 122.3(5) . .
C36 O67 Dy7 134.9(5) . .
C42 O68 Dy11 122.9(5) . .
C168 O69 Dy15 149.6(5) . .
C168 O69 Dy24 95.6(5) . .
Dy15 O69 Dy24 110.5(3) . .
C24 O70 Dy10 138.4(5) . .
C165 O71 Dy9 139.5(5) . .
C120 O72 Dy15 121.0(6) . .
C12 O73 Dy19 132.3(6) . .
C84 O74 Dy9 137.0(5) . .
C102 O75 Dy1 122.6(6) . .
C153 O76 Dy2 139.4(6) . .
C138 O77 Dy5 134.1(6) . .
C60 O78 Dy21 131.4(5) . .
C108 O79 Dy21 135.5(6) . .
C170 O80 Dy8 166.2(6) . .
C126 O81 Dy5 145.0(6) . .
C159 O82 Dy14 96.3(6) . .
C114 O83 Dy15 130.2(5) . .
C138 O84 Dy19 141.0(5) . .
C42 O85 Dy22 134.0(5) . .
C132 O86 Dy8 92.5(5) . .
C72 O87 Dy20 135.1(6) . .
C36 O88 Dy3 137.3(6) . .
C155 O89 Dy26 91.1(6) . .
C172 O90 Dy11 143.8(6) . 2_846
C144 O91 Dy3 123.0(5) . .
C102 O92 Dy18 140.0(5) . .
C132 O93 Dy8 93.3(5) . .
C161 O94 Dy25 139.6(6) . .
C147 O95 Dy22 92.8(5) . .
C108 O96 Dy13 139.0(5) . .
C54 O97 Dy13 137.5(5) . .
C126 O98 Dy8 137.4(5) . .
C161 O99 Dy4 129.9(5) . .
C18 O101 Dy25 131.4(7) . .
C144 O102 Dy26 131.4(6) . .
C90 O103 Dy23 140.9(6) . .
C24 O104 Dy16 139.5(8) . .
C30 O105 Dy24 92.8(7) . .
C84 O106 Dy14 142.8(6) . .
C152 O107 Dy2 135.4(5) . .
C6 O108 Dy23 90.1(8) . .
C155 O109 Dy26 96.6(5) . .
C153 O110 Dy20 136.2(6) . .
C159 O111 Dy14 94.8(5) . .
C147 O112 Dy22 91.1(4) . .
C30 O113 Dy24 92.0(8) . .
C152 O115 Dy12 143.6(8) . .
C172 O118 Dy24 135.1(7) . 2_846
C145 O119 Dy26 146.8(9) . .
C163 O122 Dy20 92.6(8) . .
C163 O123 Dy20 94.0(9) . .
C145 O125 Dy12 118.6(9) . .
C5 N1 C1 122.5(14) . .
N1 C1 C2 119.1(15) . .
C3 C2 C1 119.8(16) . .
C2 C3 C4 118.7(13) . .
C2 C3 C6 122.2(14) . .
C4 C3 C6 119.0(13) . .
C5 C4 C3 124.2(15) . .
N1 C5 C4 115.5(16) . .
O57 C6 O108 122.5(11) . .
O57 C6 C3 121.3(12) . .
O108 C6 C3 116.1(12) . .
O57 C6 Dy23 60.4(5) . .
O108 C6 Dy23 62.2(7) . .
C3 C6 Dy23 175.7(8) . .
C7 N2 C11 120.5(15) . .
N2 C7 C8 119.7(16) . .
C9 C8 C7 119.3(14) . .
C10 C9 C8 119.2(13) . .
C10 C9 C12 122.5(13) . .
C8 C9 C12 118.2(12) . .
C9 C10 C11 117.9(15) . .
N2 C11 C10 123.4(16) . .
O45 C12 O73 125.4(9) . .
O45 C12 C9 118.0(9) . .
O73 C12 C9 116.4(9) . .
C13 N3 C17 114.8(13) . .
N3 C13 C14 125.4(12) . .
C15 C14 C13 119.5(11) . .
C16 C15 C14 115.9(11) . .
C16 C15 C18 120.9(10) . .
C14 C15 C18 122.9(10) . .
C15 C16 C17 118.7(12) . .
N3 C17 C16 125.6(13) . .
O101 C18 O58 126.1(10) . .
O101 C18 C15 118.0(9) . .
O58 C18 C15 115.8(9) . .
C23 N4 C19 117.9(18) . .
N4 C19 C20 121(2) . .
C21 C20 C19 118.2(18) . .
C20 C21 C22 118.7(15) . .
C20 C21 C24 122.4(13) . .
C22 C21 C24 118.9(13) . .
C21 C22 C23 124.2(16) . .
N4 C23 C22 118.5(16) . .
O104 C24 O70 124.3(10) . .
O104 C24 C21 116.2(10) . .
O70 C24 C21 119.4(9) . .
C29 N5 C25 116.9(14) . .
C29 N5 Zn2 119.6(11) . 1_645
C25 N5 Zn2 123.5(12) . 1_645
N5 C25 C26 122.6(19) . .
C25 C26 C27 120.3(18) . .
C28 C27 C26 117.1(14) . .
C28 C27 C30 121.0(15) . .
C26 C27 C30 120.8(14) . .
C27 C28 C29 119.3(18) . .
N5 C29 C28 122.4(17) . .
O113 C30 O105 121.1(12) . .
O113 C30 C27 117.4(13) . .
O105 C30 C27 121.5(12) . .
O113 C30 Dy24 60.9(7) . .
O105 C30 Dy24 60.1(6) . .
C27 C30 Dy24 178.0(10) . .
C31 N6 C35 116.9(18) . .
N6 C31 C32 125.7(19) . .
C33 C32 C31 116.4(13) . .
C32 C33 C34 119.1(13) . .
C32 C33 C36 121.0(11) . .
C34 C33 C36 119.6(12) . .
C33 C34 C35 117.0(14) . .
N6 C35 C34 123.3(15) . .
O67 C36 O88 126.9(10) . .
O67 C36 C33 117.0(9) . .
O88 C36 C33 116.1(10) . .
C37 N7 C41 115.5(12) . .
N7 C37 C38 124.7(14) . .
C39 C38 C37 119.2(13) . .
C38 C39 C40 118.6(11) . .
C38 C39 C42 124.2(10) . .
C40 C39 C42 116.9(8) . .
C39 C40 C41 115.5(10) . .
N7 C41 C40 126.5(14) . .
O85 C42 O68 124.5(9) . .
O85 C42 C39 120.3(8) . .
O68 C42 C39 115.2(7) . .
C43 N8 C47 114.5(14) . .
N8 C43 C44 127.3(15) . .
C43 C44 C45 118.4(13) . .
C46 C45 C44 114.0(11) . .
C46 C45 C48 122.4(11) . .
C44 C45 C48 123.4(10) . .
C45 C46 C47 121.3(14) . .
N8 C47 C46 124.3(14) . .
O51 C48 O60 123.8(9) . .
O51 C48 C45 118.0(9) . .
O60 C48 C45 118.0(9) . .
C53 N9 C49 119.6(13) . .
C53 N9 Zn2 122.0(9) . .
C49 N9 Zn2 117.9(10) . .
N9 C49 C50 125.2(16) . .
C51 C50 C49 114.8(14) . .
C52 C51 C50 120.8(13) . .
C52 C51 C54 121.5(13) . .
C50 C51 C54 117.7(12) . .
C51 C52 C53 117.4(16) . .
N9 C53 C52 121.1(14) . .
O66 C54 O97 123.1(8) . .
O66 C54 C51 116.8(10) . .
O97 C54 C51 120.1(10) . .
C55 N10 C59 116.7(12) . .
N10 C55 C56 124.7(12) . .
C57 C56 C55 118.3(10) . .
C58 C57 C56 120.1(11) . .
C58 C57 C60 122.5(10) . .
C56 C57 C60 117.4(9) . .
C57 C58 C59 117.8(12) . .
N10 C59 C58 122.4(13) . .
O78 C60 O36 127.0(9) . .
O78 C60 C57 117.4(8) . .
O36 C60 C57 115.5(8) . .
C61 N11 C65 116.1(18) . .
C62 C61 N11 117(2) . .
C63 C62 C61 124.4(18) . .
C62 C63 C64 123.2(14) . .
C62 C63 C66 121.4(14) . .
C64 C63 C66 115.4(13) . .
C65 C64 C63 110.3(17) . .
C64 C65 N11 128(2) . .
O11W C66 O55 128.4(10) . .
O11W C66 C63 119.1(11) . .
O55 C66 C63 112.3(11) . .
C71 N12 C67 118.8(11) . .
C71 N12 Zn1 121.8(8) . .
C67 N12 Zn1 119.3(8) . .
N12 C67 C68 120.0(12) . .
C67 C68 C69 124.3(12) . .
C70 C69 C68 113.9(10) . .
C70 C69 C72 123.9(9) . .
C68 C69 C72 122.2(9) . .
C69 C70 C71 118.8(10) . .
N12 C71 C70 124.0(11) . .
O87 C72 O39 125.0(8) . .
O87 C72 C69 119.9(8) . .
O39 C72 C69 115.0(8) . .
C73 N13 C77 115.6(14) . .
N13 C73 C74 125.6(14) . .
C73 C74 C75 116.6(14) . .
C76 C75 C74 118.7(13) . .
C76 C75 C78 122.8(11) . .
C74 C75 C78 118.5(12) . .
C75 C76 C77 119.5(12) . .
N13 C77 C76 123.8(15) . .
O65 C78 O48 122.8(10) . .
O65 C78 C75 119.2(9) . .
O48 C78 C75 117.8(9) . .
C79 N14 C83 120.9(12) . .
N14 C79 C80 123.1(13) . .
C79 C80 C81 118.0(13) . .
C82 C81 C80 117.3(10) . .
C82 C81 C84 121.3(10) . .
C80 C81 C84 121.4(11) . .
C83 C82 C81 119.5(13) . .
C82 C83 N14 120.8(14) . .
O74 C84 O106 125.3(8) . .
O74 C84 C81 118.6(10) . .
O106 C84 C81 116.1(9) . .
C85 N15 C89 116.1(15) . .
N15 C85 C86 123.6(15) . .
C85 C86 C87 119.5(15) . .
C88 C87 C86 115.8(14) . .
C88 C87 C90 125.9(12) . .
C86 C87 C90 118.2(13) . .
C89 C88 C87 120.3(14) . .
C88 C89 N15 124.2(17) . .
O103 C90 O64 126.0(10) . .
O103 C90 C87 121.7(9) . .
O64 C90 C87 112.2(10) . .
C95 N16 C91 113(3) . .
N16 C91 C92 127.1(18) . .
C93 C92 C91 119.3(15) . .
C94 C93 C92 116.1(17) . .
C94 C93 C96 122.3(13) . .
C92 C93 C96 121.6(14) . .
C93 C94 C95 119.4(17) . .
N16 C95 C94 124(3) . .
O56 C96 O114 135.8(15) . .
O56 C96 C93 113.4(12) . .
O114 C96 C93 110.1(11) . .
C101 N17 C97 113.2(17) . .
N17 C97 C98 126.4(18) . .
C99 C98 C97 118.3(16) . .
C98 C99 C100 115.2(14) . .
C98 C99 C102 118.9(13) . .
C100 C99 C102 125.9(13) . .
C99 C100 C101 123.4(15) . .
N17 C101 C100 123.1(16) . .
O75 C102 O92 125.4(10) . .
O75 C102 C99 117.6(10) . .
O92 C102 C99 117.1(10) . .
C107 N18 C103 118.7(14) . .
N18 C103 C104 123.2(14) . .
C105 C104 C103 118.9(11) . .
C104 C105 C106 117.4(12) . .
C104 C105 C108 123.5(10) . .
C106 C105 C108 119.2(11) . .
C107 C106 C105 117.2(13) . .
N18 C107 C106 124.0(12) . .
O96 C108 O79 123.3(10) . .
O96 C108 C105 120.9(9) . .
O79 C108 C105 115.7(10) . .
C113 N19 C109 113.8(13) . .
N19 C109 C110 125.4(14) . .
C111 C110 C109 118.0(12) . .
C110 C111 C112 117.1(9) . .
C110 C111 C114 122.8(10) . .
C112 C111 C114 119.7(9) . .
C113 C112 C111 119.7(11) . .
N19 C113 C112 125.7(15) . .
O59 C114 O83 128.8(8) . .
O59 C114 C111 116.8(9) . .
O83 C114 C111 114.4(8) . .
C115 N20 C119 120.5(15) . .
N20 C115 C116 119.4(15) . .
C117 C116 C115 124.6(17) . .
C116 C117 C118 117.2(13) . .
C116 C117 C120 123.9(13) . .
C118 C117 C120 118.8(11) . .
C117 C118 C119 117.2(15) . .
N20 C119 C118 120.4(19) . .
O72 C120 O50 124.6(9) . .
O72 C120 C117 119.0(11) . .
O50 C120 C117 116.2(9) . .
C125 N21 C121 114.8(11) . .
C125 N21 Dy18 122.9(9) . 1_455
C121 N21 Dy18 117.8(7) . 1_455
C122 C121 N21 125.6(11) . .
C121 C122 C123 115.2(12) . .
C124 C123 C122 121.4(12) . .
C124 C123 C126 120.5(9) . .
C122 C123 C126 118.1(11) . .
C125 C124 C123 116.5(10) . .
N21 C125 C124 126.5(13) . .
O98 C126 O81 125.0(9) . .
O98 C126 C123 118.6(8) . .
O81 C126 C123 116.3(10) . .
C127 N22 C131 121.0(13) . .
N22 C127 C128 123.2(15) . .
C129 C128 C127 116.8(13) . .
C128 C129 C130 119.7(11) . .
C128 C129 C132 121.2(10) . .
C130 C129 C132 118.5(10) . .
C129 C130 C131 117.6(11) . .
N22 C131 C130 121.3(13) . .
O93 C132 O86 120.8(9) . .
O93 C132 C129 121.8(10) . .
O86 C132 C129 117.3(10) . .
O93 C132 Dy8 60.3(4) . .
O86 C132 Dy8 60.5(4) . .
C129 C132 Dy8 177.7(9) . .
C133 N23 C137 116.6(13) . .
N23 C133 C134 127.0(14) . .
C133 C134 C135 118.9(14) . .
C134 C135 C136 116.2(13) . .
C134 C135 C138 122.7(12) . .
C136 C135 C138 120.9(11) . .
C135 C136 C137 120.8(14) . .
N23 C137 C136 120.4(14) . .
O84 C138 O77 125.0(10) . .
O84 C138 C135 115.8(9) . .
O77 C138 C135 119.1(10) . .
C143 N24 C139 123.4(15) . .
N24 C139 C140 121.4(19) . .
C141 C140 C139 116.1(15) . .
C140 C141 C142 117.3(12) . .
C140 C141 C144 121.0(11) . .
C142 C141 C144 121.7(12) . .
C143 C142 C141 122.8(16) . .
N24 C143 C142 119.1(15) . .
O102 C144 O91 128.6(10) . .
O102 C144 C141 117.0(11) . .
O91 C144 C141 114.4(9) . .
O119 C145 O125 98.5(10) . .
O119 C145 C146 127.4(19) . .
O125 C145 C146 134.1(19) . .
O95 C147 O112 123.1(8) . .
O95 C147 C148 121.4(12) . .
O112 C147 C148 115.5(10) . .
O95 C147 Dy22 61.9(4) . .
O112 C147 Dy22 61.2(4) . .
C148 C147 Dy22 175.5(10) . .
O10 C149 O33 123.1(9) . .
O10 C149 O54 123.9(8) . .
O33 C149 O54 113.0(8) . .
O10 C149 Dy14 176.0(6) . .
O33 C149 Dy14 59.0(4) . .
O54 C149 Dy14 54.1(4) . .
O124 C150 O117 121.7(9) . .
O124 C150 O121 118.6(9) . .
O117 C150 O121 119.6(8) . .
O115 C152 O107 120.7(8) . .
O115 C152 C151 117.8(12) . .
O107 C152 C151 121.5(11) . .
O76 C153 O110 124.4(10) . .
O76 C153 C154 114.2(12) . .
O110 C153 C154 112.1(11) . .
O109 C155 O89 119.6(10) . .
O109 C155 O120 120.9(8) . .
O89 C155 O120 119.3(9) . .
O109 C155 Dy26 57.8(5) . .
O89 C155 Dy26 61.9(5) . .
O120 C155 Dy26 173.2(8) . .
O61 C156 O63 123.9(7) . .
O61 C156 O26 122.3(7) . .
O63 C156 O26 113.8(8) . .
O61 C156 Dy20 176.0(6) . .
O63 C156 Dy20 59.2(4) . .
O26 C156 Dy20 54.6(4) . .
O41 C157 O52 120.5(7) . .
O41 C157 O17 121.5(9) . .
O52 C157 O17 117.9(8) . .
O41 C157 Dy19 168.2(7) . .
O52 C157 Dy19 68.3(4) . .
O17 C157 Dy19 49.9(4) . .
O41 C157 Dy8 47.7(3) . .
O52 C157 Dy8 73.6(4) . .
O17 C157 Dy8 163.7(6) . .
Dy19 C157 Dy8 138.0(4) . .
O1 C158 O30 121.3(8) . .
O1 C158 O25 123.0(8) . .
O30 C158 O25 115.7(8) . .
O1 C158 Dy22 176.9(6) . .
O30 C158 Dy22 56.4(4) . .
O25 C158 Dy22 59.4(4) . .
O82 C159 O111 115.7(8) . .
O82 C159 C160 115.5(13) . .
O111 C159 C160 128.8(13) . .
O82 C159 Dy14 58.5(4) . .
O111 C159 Dy14 57.7(4) . .
C160 C159 Dy14 171.1(11) . .
O94 C161 O99 122.9(6) . .
O94 C161 C162 125.7(15) . .
O99 C161 C162 111.1(14) . .
C164 C163 O123 112.1(11) . .
C164 C163 O122 147.8(11) . .
O123 C163 O122 91.8(10) . .
C164 C163 Dy20 129.6(15) . .
O123 C163 Dy20 52.8(7) . .
O122 C163 Dy20 50.2(7) . .
O53 C165 O71 119.7(8) . .
O53 C165 O13 120.1(8) . .
O71 C165 O13 120.3(7) . .
O22 C166 O37 122.6(9) . .
O22 C166 O8 123.2(8) . .
O37 C166 O8 113.9(7) . .
O22 C166 Dy8 173.5(6) . .
O37 C166 Dy8 54.1(4) . .
O8 C166 Dy8 59.8(4) . .
O9 C167 O44 120.3(7) . .
O9 C167 O47 118.5(8) . .
O44 C167 O47 121.2(8) . .
O9 C167 Dy24 69.4(4) . .
O44 C167 Dy24 168.3(6) . .
O47 C167 Dy24 49.5(3) . .
O27 C168 O69 117.1(8) . .
O27 C168 O49 124.1(7) . .
O69 C168 O49 118.8(8) . .
O27 C168 Dy24 59.9(4) . .
O69 C168 Dy24 57.7(4) . .
O49 C168 Dy24 171.0(6) . .
O31 C169 O28 123.8(8) . .
O31 C169 O42 115.7(7) . .
O28 C169 O42 120.5(8) . .
O31 C169 Dy19 59.5(4) . .
O28 C169 Dy19 174.8(8) . .
O42 C169 Dy19 56.3(4) . .
O80 C170 O116 117.6(7) . .
O80 C170 C171 114.8(18) . .
O116 C170 C171 127.2(18) . .
O90 C172 O118 129.1(7) . .
O90 C172 C173 113.2(8) . .
O118 C172 C173 116.6(8) . .
C174 C173 C172 116.7(16) . .
C174 C173 C175 115.5(17) . .
C172 C173 C175 127.4(12) . .
C173 C174 C176 113.9(19) . .
C177 C175 C173 129.3(17) . .
N25 C176 C174 122.0(18) . .
N25 C177 C175 108.1(16) . .
C176 N25 C177 126.2(17) . .
C176 N25 Zn2 113.4(13) . .
C177 N25 Zn2 120.4(12) . .

loop_
_geom_bond_atom_site_label_1
_geom_bond_atom_site_label_2
_geom_bond_distance
_geom_bond_site_symmetry_2
Dy1 O75 2.330(9) .
Dy1 O47 2.335(7) .
Dy1 O11 2.347(7) .
Dy1 O59 2.355(6) .
Dy1 O10 2.355(7) .
Dy1 O43 2.364(7) .
Dy1 O24 2.394(6) .
Dy1 O23 2.440(6) .
Dy1 Dy18 3.7111(8) .
Dy1 Dy9 3.7382(8) .
Dy1 Dy6 3.7948(7) .
Dy1 Dy15 3.8436(8) .
Dy2 O76 2.314(8) .
Dy2 O20 2.314(7) .
Dy2 O26 2.345(7) .
Dy2 O14 2.349(6) .
Dy2 O107 2.379(9) .
Dy2 O18 2.424(7) .
Dy2 O7 2.432(6) .
Dy2 O22 2.489(7) .
Dy2 Dy21 3.7337(8) .
Dy2 Dy17 3.7760(8) .
Dy2 Dy13 3.8837(8) .
Dy2 Dy20 3.8874(7) .
Dy3 O13 2.333(7) .
Dy3 O62 2.337(7) .
Dy3 O91 2.338(9) .
Dy3 O5 2.357(7) .
Dy3 O28 2.368(7) .
Dy3 O21 2.372(6) .
Dy3 O12 2.407(6) .
Dy3 O88 2.416(8) .
Dy3 Dy5 3.7151(7) .
Dy3 Dy26 3.7175(8) .
Dy3 Dy12 3.8127(7) .
Dy3 Dy14 3.8570(8) .
Dy4 O3 2.321(7) .
Dy4 O99 2.334(8) .
Dy4 O29 2.350(6) .
Dy4 O15 2.384(6) .
Dy4 O4 2.387(6) .
Dy4 O41 2.391(7) .
Dy4 O51 2.395(7) .
Dy4 O1 2.402(7) .
Dy4 Dy11 3.7009(8) .
Dy4 Dy25 3.7828(8) .
Dy4 Dy16 3.8107(7) .
Dy4 Dy17 3.8418(8) .
Dy5 O81 2.286(7) .
Dy5 O32 2.335(7) .
Dy5 O21 2.342(7) .
Dy5 O31 2.361(6) .
Dy5 O77 2.373(9) .
Dy5 O62 2.380(7) .
Dy5 O8 2.398(6) .
Dy5 O52 2.594(8) .
Dy5 Dy12 3.6796(8) .
Dy5 Dy26 3.9387(9) .
Dy6 O36 2.345(7) .
Dy6 O43 2.345(6) .
Dy6 O24 2.350(7) .
Dy6 O65 2.359(9) .
Dy6 O44 2.392(7) .
Dy6 O61 2.401(7) .
Dy6 O16 2.417(7) .
Dy6 O34 2.429(6) .
Dy6 Dy9 3.7287(8) .
Dy6 Dy18 3.7589(7) .
Dy6 Dy22 3.8773(8) .
Dy7 O64 2.339(7) .
Dy7 O19 2.340(7) .
Dy7 O54 2.361(7) .
Dy7 O67 2.372(9) .
Dy7 O35 2.373(7) .
Dy7 O12 2.399(7) .
Dy7 O6 2.399(6) .
Dy7 O28 2.425(6) .
Dy7 Dy23 3.7545(7) .
Dy7 Dy10 3.7547(8) .
Dy7 Dy15 3.7893(8) .
Dy8 O80 2.251(8) .
Dy8 O98 2.295(9) .
Dy8 O41 2.336(6) .
Dy8 O4 2.375(7) .
Dy8 O37 2.380(7) .
Dy8 O93 2.429(7) .
Dy8 O86 2.433(8) .
Dy8 O8 2.507(6) .
Dy8 C132 2.792(11) .
Dy8 C166 2.892(10) .
Dy8 O52 2.910(6) .
Dy8 C157 2.998(9) .
Dy9 O24 2.326(6) .
Dy9 O39 2.352(7) .
Dy9 O11 2.353(7) .
Dy9 O16 2.358(8) .
Dy9 O74 2.380(7) .
Dy9 O33 2.388(7) .
Dy9 O63 2.391(6) .
Dy9 O71 2.446(9) .
Dy9 Dy18 3.8942(9) .
Dy10 O70 2.320(8) .
Dy10 O42 2.330(7) .
Dy10 O40 2.341(6) .
Dy10 O19 2.350(6) .
Dy10 O6 2.367(6) .
Dy10 O45 2.369(8) .
Dy10 O49 2.446(7) .
Dy10 O46 2.462(6) .
Dy10 Dy15 3.8047(8) .
Dy10 Dy23 3.8293(7) .
Dy10 Dy19 3.8508(8) .
Dy11 O90 2.253(9) 2_846
Dy11 O15 2.303(8) .
Dy11 O25 2.343(6) .
Dy11 O38 2.371(7) .
Dy11 O3 2.395(6) .
Dy11 O27 2.431(6) .
Dy11 O68 2.451(8) .
Dy11 O9 2.477(7) .
Dy11 Dy16 3.6912(8) .
Dy11 Dy25 3.9042(8) .
Dy12 O7 2.340(7) .
Dy12 O32 2.355(7) .
Dy12 O5 2.359(7) .
Dy12 O22 2.363(7) .
Dy12 O21 2.372(6) .
Dy12 O125 2.412(11) .
Dy12 O53 2.414(7) .
Dy12 O115 2.429(9) .
Dy12 Dy26 3.7315(9) .
Dy12 Dy20 3.8942(8) .
Dy13 O96 2.341(9) .
Dy13 O18 2.354(6) .
Dy13 O97 2.365(8) .
Dy13 O2 2.373(6) .
Dy13 O3W 2.390(7) .
Dy13 O23W 2.390(12) .
Dy13 O14 2.392(7) .
Dy13 O17W 2.536(17) .
Dy13 Dy17 3.7610(8) .
Dy13 Dy21 3.8046(7) .
Dy14 O106 2.243(8) .
Dy14 O54 2.363(7) .
Dy14 O12 2.367(7) .
Dy14 O1W 2.370(8) .
Dy14 O13 2.402(6) .
Dy14 O111 2.427(9) .
Dy14 O82 2.457(7) .
Dy14 O33 2.476(8) .
Dy14 C159 2.863(10) .
Dy14 C149 2.880(11) .
Dy15 O69 2.317(7) .
Dy15 O23 2.342(7) .
Dy15 O19 2.352(7) .
Dy15 O35 2.354(7) .
Dy15 O72 2.359(8) .
Dy15 O40 2.366(7) .
Dy15 O10 2.391(6) .
Dy15 O83 2.397(7) .
Dy15 Dy23 3.7197(8) .
Dy16 O46 2.334(7) .
Dy16 O29 2.339(6) .
Dy16 O38 2.353(8) .
Dy16 O58 2.355(8) .
Dy16 O49 2.365(6) .
Dy16 O15 2.400(7) .
Dy16 O17 2.401(8) .
Dy16 O104 2.420(8) .
Dy16 Dy25 3.7105(8) .
Dy16 Dy19 3.8969(9) .
Dy17 O37 2.334(8) .
Dy17 O2 2.339(7) .
Dy17 O66 2.340(7) .
Dy17 O14 2.363(7) .
Dy17 O4 2.376(7) .
Dy17 O20 2.378(6) .
Dy17 O1 2.388(6) .
Dy17 O60 2.410(8) .
Dy17 Dy21 3.7670(8) .
Dy18 O55 2.333(8) .
Dy18 O48 2.343(8) .
Dy18 O16 2.360(7) .
Dy18 O43 2.365(7) .
Dy18 O11 2.368(7) .
Dy18 O92 2.374(8) .
Dy18 O7W 2.384(8) .
Dy18 N21 2.610(10) 1_655
Dy19 O17 2.288(8) .
Dy19 O84 2.297(9) .
Dy19 O8W 2.301(8) .
Dy19 O73 2.312(7) .
Dy19 O46 2.354(7) .
Dy19 O42 2.374(6) .
Dy19 O31 2.447(7) .
Dy19 O52 2.696(7) .
Dy19 C169 2.834(10) .
Dy19 C157 2.893(10) .
Dy20 O87 2.304(9) .
Dy20 O122 2.32(2) .
Dy20 O110 2.323(8) .
Dy20 O7 2.345(6) .
Dy20 O53 2.361(7) .
Dy20 O26 2.371(7) .
Dy20 O123 2.41(2) .
Dy20 O63 2.478(8) .
Dy20 C156 2.877(11) .
Dy20 C163 3.02(2) .
Dy21 O79 2.316(8) .
Dy21 O20 2.323(7) .
Dy21 O30 2.357(7) .
Dy21 O2 2.371(6) .
Dy21 O18 2.371(7) .
Dy21 O78 2.403(7) .
Dy21 O34 2.406(7) .
Dy21 O61 2.458(6) .
Dy22 O56 2.267(8) .
Dy22 O85 2.291(8) .
Dy22 O34 2.345(6) .
Dy22 O44 2.348(6) .
Dy22 O30 2.413(8) .
Dy22 O112 2.427(8) .
Dy22 O95 2.447(9) .
Dy22 O25 2.481(7) .
Dy22 C147 2.770(9) .
Dy22 C158 2.874(11) .
Dy23 O103 2.307(9) .
Dy23 O9W 2.331(8) .
Dy23 O50 2.344(8) .
Dy23 O35 2.348(6) .
Dy23 O6 2.372(6) .
Dy23 O40 2.407(6) .
Dy23 O57 2.416(8) .
Dy23 O108 2.451(10) .
Dy23 C6 2.772(13) .
Dy24 O118 2.266(12) 2_846
Dy24 O47 2.342(7) .
Dy24 O10W 2.355(11) .
Dy24 O23 2.385(6) .
Dy24 O69 2.391(8) .
Dy24 O105 2.413(8) .
Dy24 O113 2.431(10) .
Dy24 O27 2.440(6) .
Dy24 C30 2.779(13) .
Dy24 O9 2.789(6) .
Dy24 C168 2.814(11) .
Dy24 C167 2.971(10) .
Dy25 O101 2.328(8) .
Dy25 O94 2.329(8) .
Dy25 O38 2.339(6) .
Dy25 O100 2.363(8) .
Dy25 O3 2.377(6) .
Dy25 O29 2.404(7) .
Dy25 O4W 2.446(9) .
Dy25 O2W 2.454(8) .
Dy26 O119 2.269(12) .
Dy26 O62 2.348(7) .
Dy26 O5 2.352(7) .
Dy26 O32 2.383(7) .
Dy26 O102 2.393(7) .
Dy26 O109 2.399(9) .
Dy26 O25W 2.434(15) .
Dy26 O89 2.486(9) .
Dy26 O15W 2.597(16) .
Dy26 C155 2.817(13) .
Zn1 O5W 2.120(7) .
Zn1 O5W 2.120(7) 2_945
Zn1 O6W 2.165(9) .
Zn1 O6W 2.165(9) 2_945
Zn1 N12 2.166(10) .
Zn1 N12 2.166(10) 2_945
Zn2 O22W 1.94(2) .
Zn2 N5 2.001(11) 1_465
Zn2 N25 2.061(11) .
Zn2 N9 2.087(10) .
O1 C158 1.264(11) .
O8 C166 1.287(11) .
O9 C167 1.254(10) .
O10 C149 1.270(11) .
O13 C165 1.311(10) .
O17 C157 1.284(9) .
O22 C166 1.261(10) .
O25 C158 1.284(10) .
O26 C156 1.313(10) .
O27 C168 1.247(10) .
O28 C169 1.271(10) .
O30 C158 1.283(10) .
O31 C169 1.264(10) .
O33 C149 1.293(10) .
O36 C60 1.253(9) .
O37 C166 1.274(10) .
O39 C72 1.227(9) .
O41 C157 1.280(10) .
O42 C169 1.291(11) .
O44 C167 1.254(10) .
O45 C12 1.238(11) .
O47 C167 1.316(9) .
O48 C78 1.268(10) .
O49 C168 1.306(11) .
O50 C120 1.272(13) .
O51 C48 1.220(10) .
O52 C157 1.284(11) .
O53 C165 1.257(9) .
O54 C149 1.311(11) .
O55 C66 1.248(14) .
O56 C96 1.216(14) .
O57 C6 1.191(14) .
O58 C18 1.277(10) .
O59 C114 1.233(11) .
O60 C48 1.281(11) .
O61 C156 1.222(10) .
O63 C156 1.302(9) .
O64 C90 1.271(11) .
O65 C78 1.266(11) .
O66 C54 1.245(11) .
O67 C36 1.235(12) .
O68 C42 1.280(11) .
O69 C168 1.267(9) .
O70 C24 1.244(11) .
O71 C165 1.288(11) .
O72 C120 1.268(11) .
O73 C12 1.264(10) .
O74 C84 1.233(11) .
O75 C102 1.246(12) .
O76 C153 1.229(13) .
O77 C138 1.276(11) .
O78 C60 1.225(10) .
O79 C108 1.283(10) .
O80 C170 1.39(2) .
O81 C126 1.282(10) .
O82 C159 1.226(14) .
O83 C114 1.266(11) .
O84 C138 1.206(12) .
O85 C42 1.208(10) .
O86 C132 1.267(12) .
O87 C72 1.197(9) .
O88 C36 1.237(10) .
O89 C155 1.276(10) .
O90 C172 1.190(10) .
O90 Dy11 2.253(9) 2_846
O91 C144 1.280(14) .
O92 C102 1.261(12) .
O93 C132 1.242(13) .
O94 C161 1.218(12) .
O95 C147 1.182(12) .
O96 C108 1.281(12) .
O97 C54 1.277(11) .
O98 C126 1.226(12) .
O99 C161 1.293(14) .
O101 C18 1.258(13) .
O102 C144 1.236(11) .
O103 C90 1.262(12) .
O104 C24 1.238(11) .
O105 C30 1.268(17) .
O106 C84 1.282(11) .
O107 C152 1.293(14) .
O108 C6 1.290(17) .
O109 C155 1.227(12) .
O110 C153 1.326(12) .
O111 C159 1.329(15) .
O112 C147 1.287(13) .
O113 C30 1.264(17) .
O114 C96 1.318(14) .
O115 C152 1.257(12) .
O116 C170 1.411(18) .
O117 C150 1.179(13) .
O118 C172 1.282(10) .
O118 Dy24 2.266(12) 2_846
O119 C145 1.43(2) .
O120 C155 1.330(14) .
O121 C150 1.208(14) .
O122 C163 1.829(19) .
O123 C163 1.66(2) .
O124 C150 1.171(11) .
O125 C145 1.49(2) .
O11W C66 1.221(14) .
N1 C5 1.35(2) .
N1 C1 1.390(15) .
C1 C2 1.425(15) .
C2 C3 1.31(2) .
C3 C4 1.40(2) .
C3 C6 1.491(18) .
C4 C5 1.391(14) .
N2 C7 1.29(2) .
N2 C11 1.30(2) .
C7 C8 1.49(2) .
C8 C9 1.36(2) .
C9 C10 1.351(19) .
C9 C12 1.477(16) .
C10 C11 1.44(2) .
N3 C13 1.278(16) .
N3 C17 1.310(18) .
C13 C14 1.400(11) .
C14 C15 1.388(11) .
C15 C16 1.354(16) .
C15 C18 1.469(16) .
C16 C17 1.42(2) .
N4 C23 1.362(16) .
N4 C19 1.37(3) .
C19 C20 1.53(3) .
C20 C21 1.29(3) .
C21 C22 1.389(19) .
C21 C24 1.475(17) .
C22 C23 1.392(15) .
N5 C29 1.27(2) .
N5 C25 1.31(2) .
N5 Zn2 2.001(11) 1_645
C25 C26 1.35(2) .
C26 C27 1.36(2) .
C27 C28 1.29(2) .
C27 C30 1.502(18) .
C28 C29 1.43(2) .
N6 C31 1.28(2) .
N6 C35 1.33(2) .
C31 C32 1.46(2) .
C32 C33 1.39(2) .
C33 C34 1.404(16) .
C33 C36 1.487(18) .
C34 C35 1.45(2) .
N7 C37 1.24(2) .
N7 C41 1.319(16) .
C37 C38 1.390(19) .
C38 C39 1.338(14) .
C39 C40 1.367(13) .
C39 C42 1.548(11) .
C40 C41 1.376(11) .
N8 C43 1.259(18) .
N8 C47 1.309(19) .
C43 C44 1.376(14) .
C44 C45 1.389(13) .
C45 C46 1.361(17) .
C45 C48 1.498(15) .
C46 C47 1.362(19) .
N9 C53 1.263(18) .
N9 C49 1.275(19) .
C49 C50 1.411(19) .
C50 C51 1.370(19) .
C51 C52 1.34(2) .
C51 C54 1.493(16) .
C52 C53 1.46(2) .
N10 C55 1.318(16) .
N10 C59 1.336(17) .
C55 C56 1.403(13) .
C56 C57 1.376(11) .
C57 C58 1.340(17) .
C57 C60 1.518(15) .
C58 C59 1.466(19) .
N11 C61 1.35(3) .
N11 C65 1.44(3) .
C61 C62 1.34(2) .
C62 C63 1.32(2) .
C63 C64 1.42(2) .
C63 C66 1.617(18) .
C64 C65 1.32(2) .
N12 C71 1.306(13) .
N12 C67 1.315(16) .
C67 C68 1.372(18) .
C68 C69 1.392(15) .
C69 C70 1.389(15) .
C69 C72 1.501(14) .
C70 C71 1.413(17) .
N13 C73 1.293(19) .
N13 C77 1.325(17) .
C73 C74 1.39(2) .
C74 C75 1.398(16) .
C75 C76 1.320(17) .
C75 C78 1.451(18) .
C76 C77 1.39(2) .
N14 C79 1.256(19) .
N14 C83 1.371(17) .
C79 C80 1.366(17) .
C80 C81 1.415(16) .
C81 C82 1.401(18) .
C81 C84 1.490(14) .
C82 C83 1.331(18) .
N15 C85 1.30(2) .
N15 C89 1.348(18) .
C85 C86 1.37(2) .
C86 C87 1.404(18) .
C87 C88 1.36(2) .
C87 C90 1.531(18) .
C88 C89 1.34(2) .
N16 C95 1.25(4) .
N16 C91 1.39(3) .
C91 C92 1.401(17) .
C92 C93 1.390(13) .
C93 C94 1.35(2) .
C93 C96 1.59(2) .
C94 C95 1.56(4) .
N17 C101 1.29(2) .
N17 C97 1.32(2) .
C97 C98 1.39(2) .
C98 C99 1.32(2) .
C99 C100 1.344(19) .
C99 C102 1.494(18) .
C100 C101 1.36(2) .
N18 C107 1.301(18) .
N18 C103 1.304(16) .
C103 C104 1.41(2) .
C104 C105 1.384(17) .
C105 C106 1.427(16) .
C105 C108 1.468(18) .
C106 C107 1.42(2) .
N19 C113 1.296(19) .
N19 C109 1.37(2) .
C109 C110 1.398(12) .
C110 C111 1.370(12) .
C111 C112 1.395(13) .
C111 C114 1.537(13) .
C112 C113 1.385(12) .
N20 C115 1.29(2) .
N20 C119 1.36(2) .
C115 C116 1.37(2) .
C116 C117 1.350(18) .
C117 C118 1.36(2) .
C117 C120 1.510(16) .
C118 C119 1.45(2) .
N21 C125 1.311(13) .
N21 C121 1.399(17) .
N21 Dy18 2.610(10) 1_455
C121 C122 1.349(19) .
C122 C123 1.425(15) .
C123 C124 1.381(17) .
C123 C126 1.490(17) .
C124 C125 1.374(17) .
N22 C127 1.254(18) .
N22 C131 1.300(18) .
C127 C128 1.434(19) .
C128 C129 1.339(19) .
C129 C130 1.392(10) .
C129 C132 1.502(15) .
C130 C131 1.403(11) .
N23 C133 1.307(18) .
N23 C137 1.343(17) .
C133 C134 1.36(2) .
C134 C135 1.380(18) .
C135 C136 1.389(19) .
C135 C138 1.445(17) .
C136 C137 1.43(2) .
N24 C143 1.25(2) .
N24 C139 1.31(2) .
C139 C140 1.48(2) .
C140 C141 1.35(2) .
C141 C142 1.396(17) .
C141 C144 1.508(16) .
C142 C143 1.392(19) .
C145 C146 1.568(17) .
C147 C148 1.440(12) .
C151 C152 1.570(13) .
C153 C154 1.545(15) .
C159 C160 1.571(13) .
C161 C162 1.510(8) .
C163 C164 1.500(8) .
C170 C171 1.516(9) .
C172 C173 1.483(8) .
C173 C174 1.370(14) .
C173 C175 1.50(2) .
C174 C176 1.56(4) .
C175 C177 1.39(3) .
C176 N25 1.362(15) .
C177 N25 1.383(13) .
